data_1556665
loop_
_publ_author_name
'Bag, R.'
'Saha, S.'
'Borthakur, R.'
'Mondal, B.'
'Roisnel, T.'
'Dorcet, V.'
'Halet, J.-F.'
'Ghosh, S.'

_publ_section_title
;
 Synthesis, Structures and Chemistry of the Metallaboranes of Group 4-9
 with M2B5 Core Having a Cross Cluster M-M Bond
;
_journal_name_full Inorganics
_journal_page_first 27
_journal_paper_doi 10.3390/inorganics7030027
_journal_volume 7
_journal_year 2019
_chemical_compound_source 'synthesis as described'
_chemical_formula_moiety 'C24 H30 B4 Mo O4 W2'
_chemical_formula_sum 'C24 H30 B4 Mo O4 W2'
_chemical_formula_weight 889.36
_space_group_crystal_system triclinic
_space_group_IT_number 2
_space_group_name_Hall '-P 1'
_space_group_name_H-M_alt 'P -1'
_atom_sites_solution_hydrogens geom
_cell_angle_alpha 85.532(3)
_cell_angle_beta 71.947(3)
_cell_angle_gamma 89.111(3)
_cell_formula_units_Z 8
_cell_length_a 16.3096(16)
_cell_length_b 18.8186(18)
_cell_length_c 19.9272(18)
_cell_measurement_reflns_used 9866
_cell_measurement_temperature 150(2)
_cell_measurement_theta_max 27.51
_cell_measurement_theta_min 2.27
_cell_measurement_wavelength 0.71073
_cell_volume 5797.1(10)
_computing_cell_refinement 'APEX3 (Bruker, 2015); SAINT (Bruker, 2014)'
_computing_data_collection 'SAINT (Bruker, 2014)'
_computing_data_reduction 'SAINT (Bruker, 2014)'
_computing_molecular_graphics 'SXGRAPH (Farrugia, 1999), Mercury (CSD, 2014)'
_computing_publication_material 'CRYSCALC (T. Roisnel, local program, 2016)'
_computing_structure_refinement 'SHELXL-2014/7 (Sheldrick, 2014)'
_computing_structure_solution 'SIR97 (Altomare et al., 1999)'
_diffrn_ambient_temperature 150(2)
_diffrn_detector '(CMOS) PHOTON 100'
_diffrn_measured_fraction_theta_full 0.997
_diffrn_measured_fraction_theta_max 0.998
_diffrn_measurement_device_type 'D8 VENTURE Bruker AXS'
_diffrn_measurement_method 'rotation images'
_diffrn_radiation_monochromator 'multilayer monochromator'
_diffrn_radiation_probe x-ray
_diffrn_radiation_source 'Incoatec microfocus sealed tube'
_diffrn_radiation_type MoK\a
_diffrn_radiation_wavelength 0.71073
_diffrn_reflns_av_R_equivalents 0.0639
_diffrn_reflns_av_unetI/netI 0.0509
_diffrn_reflns_limit_h_max 21
_diffrn_reflns_limit_h_min -21
_diffrn_reflns_limit_k_max 24
_diffrn_reflns_limit_k_min -24
_diffrn_reflns_limit_l_max 25
_diffrn_reflns_limit_l_min -25
_diffrn_reflns_number 109324
_diffrn_reflns_theta_full 25.242
_diffrn_reflns_theta_max 27.484
_diffrn_reflns_theta_min 2.941
_exptl_absorpt_coefficient_mu 8.370
_exptl_absorpt_correction_T_max 0.433
_exptl_absorpt_correction_T_min 0.246
_exptl_absorpt_correction_type multi-scan
_exptl_absorpt_process_details
;
  [Sheldrick, G.M. (2014). SADABS Bruker AXS Inc., Madison, Wisconsin, USA]
;
_exptl_crystal_colour black
_exptl_crystal_density_diffrn 2.038
_exptl_crystal_description prism
_exptl_crystal_F_000 3328
_exptl_crystal_size_max 0.230
_exptl_crystal_size_mid 0.210
_exptl_crystal_size_min 0.100
_refine_diff_density_max 3.157
_refine_diff_density_min -2.234
_refine_diff_density_rms 0.226
_refine_ls_extinction_coef .
_refine_ls_extinction_method none
_refine_ls_goodness_of_fit_ref 1.065
_refine_ls_hydrogen_treatment constr
_refine_ls_matrix_type full
_refine_ls_number_parameters 1295
_refine_ls_number_reflns 26525
_refine_ls_number_restraints 0
_refine_ls_restrained_S_all 1.065
_refine_ls_R_factor_all 0.0458
_refine_ls_R_factor_gt 0.0349
_refine_ls_shift/su_max 0.036
_refine_ls_shift/su_mean 0.001
_refine_ls_structure_factor_coef Fsqd
_refine_ls_weighting_details 'w=1/[\s^2^(Fo^2^)+63.6873P] where P=(Fo^2^+2Fc^2^)/3'
_refine_ls_weighting_scheme calc
_refine_ls_wR_factor_gt 0.0819
_refine_ls_wR_factor_ref 0.0880
_reflns_number_gt 22650
_reflns_number_total 26525
_reflns_threshold_expression >2sigma(I)
_cod_data_source_file Compound_2.cif
_cod_data_source_block SGGF3
_cod_depositor_comments
;
The following automatic conversions were performed:

data item '_space_group_crystal_system' value 'Triclinic' was changed
to 'triclinic' in accordance with the built-in table derived from the
CIF Core dictionary named 'cif_core.dic' version 2.4.5 last updated
on 2014-11-21.

Automatic conversion script
Id: cif_fix_values 6909 2019-04-08 15:41:33Z antanas 
;
_cod_database_code 1556665

loop_
_space_group_symop_operation_xyz
'x, y, z'
'-x, -y, -z'

loop_
_atom_site_label
_atom_site_type_symbol
_atom_site_fract_x
_atom_site_fract_y
_atom_site_fract_z
_atom_site_U_iso_or_equiv
_atom_site_adp_type
_atom_site_occupancy
_atom_site_site_symmetry_order
_atom_site_calc_flag
_atom_site_refinement_flags_posn
_atom_site_refinement_flags_adp
W1 W 0.92969(2) 0.27289(2) -0.14284(2) 0.01148(5) Uani 1 1 d . .
W2 W 0.94964(2) 0.42331(2) -0.14980(2) 0.01262(5) Uani 1 1 d . .
Mo1 Mo 0.78566(3) 0.35369(3) -0.04942(3) 0.01702(11) Uani 1 1 d . .
B1 B 0.8503(4) 0.3654(4) -0.1798(4) 0.0159(14) Uani 1 1 d . .
B2 B 0.9553(5) 0.3518(4) -0.2345(4) 0.0156(13) Uani 1 1 d . .
B3 B 1.0414(5) 0.3431(4) -0.2039(4) 0.0183(14) Uani 1 1 d . .
B4 B 1.0330(5) 0.3377(4) -0.1146(4) 0.0165(14) Uani 1 1 d . .
C1 C 0.8878(4) 0.1830(3) -0.2003(4) 0.0188(13) Uani 1 1 d . .
C2 C 0.8721(4) 0.1575(3) -0.1281(4) 0.0189(13) Uani 1 1 d . .
C3 C 0.9523(4) 0.1527(3) -0.1146(3) 0.0183(13) Uani 1 1 d . .
C4 C 1.0183(4) 0.1750(3) -0.1783(4) 0.0191(13) Uani 1 1 d . .
C5 C 0.9789(4) 0.1930(3) -0.2323(3) 0.0183(13) Uani 1 1 d . .
C6 C 0.8227(5) 0.1914(4) -0.2397(4) 0.0312(17) Uani 1 1 d . .
H6A H 0.8229 0.1488 -0.2652 0.047 Uiso 1 1 calc R U
H6B H 0.8376 0.2333 -0.2736 0.047 Uiso 1 1 calc R U
H6C H 0.7652 0.1974 -0.2061 0.047 Uiso 1 1 calc R U
C7 C 0.7860(5) 0.1296(4) -0.0805(4) 0.0282(16) Uani 1 1 d . .
H7A H 0.7778 0.0805 -0.0905 0.042 Uiso 1 1 calc R U
H7B H 0.7400 0.1596 -0.0889 0.042 Uiso 1 1 calc R U
H7C H 0.7843 0.1306 -0.0309 0.042 Uiso 1 1 calc R U
C8 C 0.9674(5) 0.1189(4) -0.0484(4) 0.0284(16) Uani 1 1 d . .
H8A H 0.9137 0.1189 -0.0089 0.043 Uiso 1 1 calc R U
H8B H 1.0118 0.1461 -0.0373 0.043 Uiso 1 1 calc R U
H8C H 0.9867 0.0697 -0.0558 0.043 Uiso 1 1 calc R U
C9 C 1.1136(4) 0.1716(4) -0.1887(4) 0.0278(16) Uani 1 1 d . .
H9A H 1.1248 0.1834 -0.1453 0.042 Uiso 1 1 calc R U
H9B H 1.1440 0.2058 -0.2279 0.042 Uiso 1 1 calc R U
H9C H 1.1342 0.1234 -0.1998 0.042 Uiso 1 1 calc R U
C10 C 1.0269(6) 0.2075(4) -0.3097(4) 0.0320(18) Uani 1 1 d . .
H10A H 1.0841 0.2273 -0.3152 0.048 Uiso 1 1 calc R U
H10B H 0.9947 0.2417 -0.3312 0.048 Uiso 1 1 calc R U
H10C H 1.0333 0.1629 -0.3331 0.048 Uiso 1 1 calc R U
C11 C 0.9734(5) 0.5133(4) -0.2412(4) 0.0225(14) Uani 1 1 d . .
C12 C 0.9043(5) 0.5352(4) -0.1857(5) 0.0295(17) Uani 1 1 d . .
C13 C 0.9345(5) 0.5453(4) -0.1277(4) 0.0277(16) Uani 1 1 d . .
C14 C 1.0249(5) 0.5285(3) -0.1487(4) 0.0212(14) Uani 1 1 d . .
C15 C 1.0485(4) 0.5096(3) -0.2186(4) 0.0214(14) Uani 1 1 d . .
C16 C 0.9717(8) 0.5054(5) -0.3154(5) 0.055(3) Uani 1 1 d . .
H16A H 0.9270 0.4707 -0.3142 0.082 Uiso 1 1 calc R U
H16B H 1.0280 0.4887 -0.3441 0.082 Uiso 1 1 calc R U
H16C H 0.9591 0.5516 -0.3362 0.082 Uiso 1 1 calc R U
C17 C 0.8161(6) 0.5545(5) -0.1902(7) 0.064(4) Uani 1 1 d . .
H17A H 0.8214 0.5928 -0.2275 0.095 Uiso 1 1 calc R U
H17B H 0.7804 0.5706 -0.1447 0.095 Uiso 1 1 calc R U
H17C H 0.7891 0.5126 -0.2012 0.095 Uiso 1 1 calc R U
C18 C 0.8837(8) 0.5736(5) -0.0581(5) 0.063(4) Uani 1 1 d . .
H18A H 0.8897 0.6256 -0.0616 0.094 Uiso 1 1 calc R U
H18B H 0.9056 0.5529 -0.0204 0.094 Uiso 1 1 calc R U
H18C H 0.8227 0.5607 -0.0471 0.094 Uiso 1 1 calc R U
C19 C 1.0860(7) 0.5396(5) -0.1079(6) 0.053(3) Uani 1 1 d . .
H19A H 1.1294 0.5020 -0.1164 0.079 Uiso 1 1 calc R U
H19B H 1.0541 0.5381 -0.0572 0.079 Uiso 1 1 calc R U
H19C H 1.1147 0.5862 -0.1232 0.079 Uiso 1 1 calc R U
C20 C 1.1399(5) 0.4972(4) -0.2635(5) 0.044(2) Uani 1 1 d . .
H20A H 1.1700 0.5431 -0.2790 0.066 Uiso 1 1 calc R U
H20B H 1.1394 0.4727 -0.3050 0.066 Uiso 1 1 calc R U
H20C H 1.1696 0.4678 -0.2357 0.066 Uiso 1 1 calc R U
C21 C 0.7040(5) 0.4330(4) -0.0627(5) 0.039(2) Uani 1 1 d . .
C22 C 0.7514(6) 0.3824(8) 0.0485(6) 0.068(2) Uani 1 1 d . .
C23 C 0.6855(4) 0.2887(4) -0.0281(3) 0.0204(14) Uani 1 1 d . .
C24 C 0.8304(5) 0.2694(4) -0.0030(4) 0.0231(14) Uani 1 1 d . .
O21 O 0.6528(4) 0.4749(4) -0.0646(5) 0.069(3) Uani 1 1 d . .
O22 O 0.7329(4) 0.3989(5) 0.1049(4) 0.068(2) Uani 1 1 d . .
O23 O 0.6260(3) 0.2515(3) -0.0120(3) 0.0314(12) Uani 1 1 d . .
O24 O 0.8368(4) 0.2246(3) 0.0379(3) 0.0344(13) Uani 1 1 d . .
W3 W 0.45118(2) 0.35575(2) 0.31179(2) 0.01443(5) Uani 1 1 d . .
W4 W 0.32103(2) 0.41155(2) 0.42485(2) 0.01263(5) Uani 1 1 d . .
Mo2 Mo 0.34488(4) 0.25231(3) 0.42560(3) 0.02159(12) Uani 1 1 d . .
B11 B 0.4366(5) 0.3504(4) 0.4334(4) 0.0189(14) Uani 1 1 d . .
B12 B 0.4624(5) 0.4334(4) 0.3861(4) 0.0184(14) Uani 1 1 d . .
B13 B 0.4100(5) 0.4675(4) 0.3294(4) 0.0170(14) Uani 1 1 d . .
B14 B 0.3322(5) 0.4210(4) 0.3071(4) 0.0205(15) Uani 1 1 d . .
C31 C 0.5305(5) 0.3945(4) 0.1966(4) 0.0271(16) Uani 1 1 d . .
C32 C 0.5167(5) 0.3197(4) 0.1973(4) 0.0270(16) Uani 1 1 d . .
C33 C 0.5579(4) 0.2833(4) 0.2433(4) 0.0235(14) Uani 1 1 d . .
C34 C 0.6001(4) 0.3369(4) 0.2695(4) 0.0246(15) Uani 1 1 d . .
C35 C 0.5834(4) 0.4037(4) 0.2406(4) 0.0227(14) Uani 1 1 d . .
C36 C 0.5058(6) 0.4507(5) 0.1493(4) 0.045(2) Uani 1 1 d . .
H36A H 0.5519 0.4566 0.1039 0.067 Uiso 1 1 calc R U
H36B H 0.4970 0.4960 0.1717 0.067 Uiso 1 1 calc R U
H36C H 0.4523 0.4365 0.1412 0.067 Uiso 1 1 calc R U
C37 C 0.4733(7) 0.2846(7) 0.1512(5) 0.057(3) Uani 1 1 d . .
H37A H 0.4185 0.3083 0.1541 0.086 Uiso 1 1 calc R U
H37B H 0.4623 0.2341 0.1677 0.086 Uiso 1 1 calc R U
H37C H 0.5109 0.2885 0.1020 0.086 Uiso 1 1 calc R U
C38 C 0.5697(6) 0.2044(4) 0.2539(6) 0.048(3) Uani 1 1 d . .
H38A H 0.5723 0.1924 0.3020 0.072 Uiso 1 1 calc R U
H38B H 0.6235 0.1902 0.2194 0.072 Uiso 1 1 calc R U
H38C H 0.5210 0.1791 0.2473 0.072 Uiso 1 1 calc R U
C39 C 0.6587(5) 0.3226(6) 0.3138(5) 0.043(2) Uani 1 1 d . .
H39A H 0.7183 0.3193 0.2829 0.065 Uiso 1 1 calc R U
H39B H 0.6418 0.2776 0.3428 0.065 Uiso 1 1 calc R U
H39C H 0.6545 0.3615 0.3446 0.065 Uiso 1 1 calc R U
C40 C 0.6241(5) 0.4735(5) 0.2451(5) 0.039(2) Uani 1 1 d . .
H40A H 0.6515 0.4685 0.2826 0.059 Uiso 1 1 calc R U
H40B H 0.5797 0.5103 0.2560 0.059 Uiso 1 1 calc R U
H40C H 0.6677 0.4873 0.1998 0.059 Uiso 1 1 calc R U
C41 C 0.2926(4) 0.4486(4) 0.5396(3) 0.0191(13) Uani 1 1 d . .
C42 C 0.3075(5) 0.5102(4) 0.4906(4) 0.0231(14) Uani 1 1 d . .
C43 C 0.2434(5) 0.5147(4) 0.4569(3) 0.0213(14) Uani 1 1 d . .
C44 C 0.1862(4) 0.4559(4) 0.4861(3) 0.0202(14) Uani 1 1 d . .
C45 C 0.2161(4) 0.4149(4) 0.5369(3) 0.0188(13) Uani 1 1 d . .
C46 C 0.3406(5) 0.4277(5) 0.5912(4) 0.0316(17) Uani 1 1 d . .
H46A H 0.3145 0.4507 0.6351 0.047 Uiso 1 1 calc R U
H46B H 0.4010 0.4427 0.5708 0.047 Uiso 1 1 calc R U
H46C H 0.3375 0.3758 0.6013 0.047 Uiso 1 1 calc R U
C47 C 0.3764(6) 0.5662(4) 0.4854(4) 0.0324(18) Uani 1 1 d . .
H47A H 0.3948 0.5900 0.4376 0.049 Uiso 1 1 calc R U
H47B H 0.4260 0.5430 0.4953 0.049 Uiso 1 1 calc R U
H47C H 0.3526 0.6014 0.5199 0.049 Uiso 1 1 calc R U
C48 C 0.2320(6) 0.5742(4) 0.4064(4) 0.038(2) Uani 1 1 d . .
H48A H 0.1979 0.6120 0.4330 0.057 Uiso 1 1 calc R U
H48B H 0.2020 0.5563 0.3754 0.057 Uiso 1 1 calc R U
H48C H 0.2887 0.5934 0.3777 0.057 Uiso 1 1 calc R U
C49 C 0.1024(5) 0.4424(5) 0.4716(5) 0.0361(19) Uani 1 1 d . .
H49A H 0.0945 0.3911 0.4703 0.054 Uiso 1 1 calc R U
H49B H 0.1040 0.4668 0.4259 0.054 Uiso 1 1 calc R U
H49C H 0.0544 0.4607 0.5091 0.054 Uiso 1 1 calc R U
C50 C 0.1681(5) 0.3537(4) 0.5844(4) 0.0326(18) Uani 1 1 d . .
H50A H 0.1175 0.3714 0.6199 0.049 Uiso 1 1 calc R U
H50B H 0.2059 0.3289 0.6082 0.049 Uiso 1 1 calc R U
H50C H 0.1496 0.3205 0.5562 0.049 Uiso 1 1 calc R U
C51 C 0.3361(6) 0.2402(5) 0.5311(5) 0.038(2) Uani 1 1 d . .
C52 C 0.2273(5) 0.2087(4) 0.4554(5) 0.039(2) Uani 1 1 d . .
C53 C 0.4122(5) 0.1638(4) 0.4215(5) 0.0340(19) Uani 1 1 d . .
C54 C 0.3479(5) 0.2303(4) 0.3277(5) 0.0333(18) Uani 1 1 d . .
O51 O 0.3348(6) 0.2277(4) 0.5876(4) 0.067(2) Uani 1 1 d . .
O52 O 0.1567(4) 0.1903(3) 0.4717(5) 0.060(2) Uani 1 1 d . .
O53 O 0.4520(4) 0.1126(3) 0.4195(4) 0.0509(18) Uani 1 1 d . .
O54 O 0.3415(4) 0.2029(4) 0.2800(4) 0.0538(19) Uani 1 1 d . .
W5 W 0.05344(2) 0.85089(2) 0.69992(2) 0.01398(5) Uani 1 1 d . .
W6 W 0.18564(2) 0.86307(2) 0.56845(2) 0.01589(6) Uani 1 1 d . .
Mo3 Mo 0.06000(4) 0.73875(3) 0.60321(3) 0.01921(12) Uani 1 1 d . .
B21 B 0.0447(5) 0.8685(4) 0.5835(4) 0.0232(16) Uani 1 1 d . .
B22 B 0.0814(5) 0.9399(4) 0.6162(4) 0.0222(16) Uani 1 1 d . .
B23 B 0.1597(5) 0.9315(4) 0.6579(5) 0.0226(16) Uani 1 1 d . .
B24 B 0.2005(5) 0.8508(4) 0.6791(4) 0.0192(15) Uani 1 1 d . .
C61 C -0.0898(5) 0.8770(4) 0.7619(4) 0.0246(15) Uani 1 1 d . .
C62 C -0.0689(4) 0.8141(4) 0.7962(3) 0.0220(14) Uani 1 1 d . .
C63 C -0.0012(5) 0.8295(4) 0.8236(4) 0.0265(16) Uani 1 1 d . .
C64 C 0.0188(5) 0.9031(5) 0.8064(4) 0.0311(18) Uani 1 1 d . .
C65 C -0.0368(5) 0.9326(4) 0.7687(4) 0.0288(17) Uani 1 1 d . .
C66 C -0.1620(5) 0.8847(6) 0.7291(5) 0.046(2) Uani 1 1 d . .
H66A H -0.2151 0.8982 0.7648 0.069 Uiso 1 1 calc R U
H66B H -0.1711 0.8393 0.7114 0.069 Uiso 1 1 calc R U
H66C H -0.1465 0.9217 0.6897 0.069 Uiso 1 1 calc R U
C67 C -0.1207(5) 0.7449(5) 0.8122(5) 0.0359(19) Uani 1 1 d . .
H67A H -0.1645 0.7453 0.8588 0.054 Uiso 1 1 calc R U
H67B H -0.0820 0.7045 0.8123 0.054 Uiso 1 1 calc R U
H67C H -0.1490 0.7403 0.7760 0.054 Uiso 1 1 calc R U
C68 C 0.0370(6) 0.7792(6) 0.8680(4) 0.046(2) Uani 1 1 d . .
H68A H 0.0122 0.7885 0.9180 0.068 Uiso 1 1 calc R U
H68B H 0.0996 0.7864 0.8534 0.068 Uiso 1 1 calc R U
H68C H 0.0241 0.7299 0.8617 0.068 Uiso 1 1 calc R U
C69 C 0.0803(7) 0.9428(7) 0.8342(5) 0.058(3) Uani 1 1 d . .
H69A H 0.0503 0.9550 0.8826 0.087 Uiso 1 1 calc R U
H69B H 0.1006 0.9865 0.8038 0.087 Uiso 1 1 calc R U
H69C H 0.1297 0.9124 0.8342 0.087 Uiso 1 1 calc R U
C70 C -0.0450(8) 1.0107(5) 0.7498(6) 0.058(3) Uani 1 1 d . .
H70A H -0.0655 1.0168 0.7084 0.087 Uiso 1 1 calc R U
H70B H 0.0114 1.0342 0.7388 0.087 Uiso 1 1 calc R U
H70C H -0.0862 1.0322 0.7898 0.087 Uiso 1 1 calc R U
C71 C 0.3119(5) 0.9264(4) 0.5077(4) 0.0262(15) Uani 1 1 d . .
C72 C 0.2446(5) 0.9565(4) 0.4836(4) 0.0249(15) Uani 1 1 d . .
C73 C 0.2147(5) 0.9035(4) 0.4488(3) 0.0254(15) Uani 1 1 d . .
C74 C 0.2643(5) 0.8421(4) 0.4496(4) 0.0284(16) Uani 1 1 d . .
C75 C 0.3234(5) 0.8552(4) 0.4871(4) 0.0276(16) Uani 1 1 d . .
C76 C 0.3669(5) 0.9648(5) 0.5422(5) 0.040(2) Uani 1 1 d . .
H76A H 0.4170 0.9864 0.5056 0.060 Uiso 1 1 calc R U
H76B H 0.3864 0.9308 0.5737 0.060 Uiso 1 1 calc R U
H76C H 0.3329 1.0021 0.5697 0.060 Uiso 1 1 calc R U
C77 C 0.2188(6) 1.0327(4) 0.4854(5) 0.039(2) Uani 1 1 d . .
H77A H 0.2187 1.0502 0.5305 0.058 Uiso 1 1 calc R U
H77B H 0.1609 1.0372 0.4806 0.058 Uiso 1 1 calc R U
H77C H 0.2598 1.0608 0.4462 0.058 Uiso 1 1 calc R U
C78 C 0.1490(6) 0.9164(5) 0.4098(4) 0.038(2) Uani 1 1 d . .
H78A H 0.1773 0.9395 0.3625 0.057 Uiso 1 1 calc R U
H78B H 0.1034 0.9474 0.4362 0.057 Uiso 1 1 calc R U
H78C H 0.1237 0.8708 0.4053 0.057 Uiso 1 1 calc R U
C79 C 0.2612(6) 0.7760(5) 0.4131(4) 0.039(2) Uani 1 1 d . .
H79A H 0.2034 0.7702 0.4089 0.058 Uiso 1 1 calc R U
H79B H 0.2746 0.7345 0.4406 0.058 Uiso 1 1 calc R U
H79C H 0.3037 0.7800 0.3657 0.058 Uiso 1 1 calc R U
C80 C 0.3938(6) 0.8046(5) 0.4953(5) 0.046(2) Uani 1 1 d . .
H80A H 0.3731 0.7553 0.5000 0.070 Uiso 1 1 calc R U
H80B H 0.4089 0.8145 0.5377 0.070 Uiso 1 1 calc R U
H80C H 0.4449 0.8115 0.4535 0.070 Uiso 1 1 calc R U
C81 C 0.0493(6) 0.7369(5) 0.5038(4) 0.0338(18) Uani 1 1 d . .
C82 C 0.1158(7) 0.6449(4) 0.5867(4) 0.042(2) Uani 1 1 d . .
C83 C -0.0603(5) 0.7032(4) 0.6353(4) 0.0288(16) Uani 1 1 d . .
C84 C 0.0637(4) 0.7064(3) 0.7007(3) 0.0157(12) Uani 1 1 d . .
O81 O 0.0372(5) 0.7305(4) 0.4509(3) 0.058(2) Uani 1 1 d . .
O82 O 0.1489(6) 0.5912(4) 0.5803(4) 0.082(3) Uani 1 1 d . .
O83 O -0.1317(4) 0.6841(3) 0.6538(3) 0.0430(15) Uani 1 1 d . .
O84 O 0.0702(4) 0.6714(3) 0.7494(3) 0.0320(12) Uani 1 1 d . .
W7 W 0.45179(2) 1.08231(2) 0.84128(2) 0.01365(5) Uani 1 1 d . .
W8 W 0.42972(2) 1.23116(2) 0.85397(2) 0.01230(5) Uani 1 1 d . .
Mo4 Mo 0.29496(3) 1.13448(3) 0.95414(3) 0.01466(10) Uani 1 1 d . .
B31 B 0.3440(5) 1.1482(4) 0.8239(4) 0.0172(14) Uani 1 1 d . .
B32 B 0.4444(5) 1.1700(4) 0.7615(4) 0.0181(14) Uani 1 1 d . .
B33 B 0.5372(5) 1.1715(4) 0.7836(4) 0.0203(15) Uani 1 1 d . .
B34 B 0.5406(5) 1.1602(4) 0.8701(4) 0.0185(14) Uani 1 1 d . .
C91 C 0.5051(5) 0.9678(4) 0.8505(5) 0.0314(17) Uani 1 1 d . .
C92 C 0.4217(5) 0.9591(4) 0.8490(4) 0.0262(16) Uani 1 1 d . .
C93 C 0.4150(5) 0.9896(4) 0.7817(4) 0.0256(15) Uani 1 1 d . .
C94 C 0.4999(5) 1.0152(4) 0.7427(4) 0.0300(17) Uani 1 1 d . .
C95 C 0.5548(5) 1.0018(4) 0.7841(4) 0.0308(17) Uani 1 1 d . .
C96 C 0.5382(8) 0.9375(6) 0.9097(6) 0.059(3) Uani 1 1 d . .
H96A H 0.4918 0.9375 0.9549 0.089 Uiso 1 1 calc R U
H96B H 0.5865 0.9668 0.9116 0.089 Uiso 1 1 calc R U
H96C H 0.5577 0.8886 0.9011 0.089 Uiso 1 1 calc R U
C97 C 0.3492(7) 0.9188(5) 0.9055(5) 0.047(2) Uani 1 1 d . .
H97A H 0.3599 0.8675 0.9039 0.071 Uiso 1 1 calc R U
H97B H 0.2942 0.9296 0.8969 0.071 Uiso 1 1 calc R U
H97C H 0.3469 0.9333 0.9523 0.071 Uiso 1 1 calc R U
C98 C 0.3397(7) 0.9883(5) 0.7543(6) 0.049(3) Uani 1 1 d . .
H98A H 0.3413 1.0308 0.7222 0.074 Uiso 1 1 calc R U
H98B H 0.2861 0.9876 0.7940 0.074 Uiso 1 1 calc R U
H98C H 0.3422 0.9455 0.7286 0.074 Uiso 1 1 calc R U
C99 C 0.5287(8) 1.0420(5) 0.6666(4) 0.055(3) Uani 1 1 d . .
H99A H 0.5702 1.0812 0.6594 0.083 Uiso 1 1 calc R U
H99B H 0.4788 1.0591 0.6528 0.083 Uiso 1 1 calc R U
H99C H 0.5561 1.0033 0.6376 0.083 Uiso 1 1 calc R U
C100 C 0.6513(6) 1.0133(6) 0.7598(7) 0.065(4) Uani 1 1 d . .
H10D H 0.6794 0.9748 0.7308 0.098 Uiso 1 1 calc R U
H10E H 0.6718 1.0136 0.8012 0.098 Uiso 1 1 calc R U
H10F H 0.6655 1.0591 0.7317 0.098 Uiso 1 1 calc R U
C101 C 0.3745(4) 1.3319(3) 0.8065(3) 0.0178(13) Uani 1 1 d . .
C102 C 0.4648(4) 1.3270(3) 0.7668(3) 0.0179(13) Uani 1 1 d . .
C103 C 0.5138(4) 1.3350(3) 0.8147(4) 0.0206(14) Uani 1 1 d . .
C104 C 0.4546(4) 1.3452(3) 0.8828(4) 0.0204(13) Uani 1 1 d . .
C105 C 0.3692(4) 1.3446(3) 0.8772(4) 0.0178(13) Uani 1 1 d . .
C106 C 0.3025(5) 1.3313(4) 0.7759(4) 0.0258(15) Uani 1 1 d . .
H10G H 0.2495 1.3151 0.8128 0.039 Uiso 1 1 calc R U
H10H H 0.3162 1.2989 0.7378 0.039 Uiso 1 1 calc R U
H10I H 0.2943 1.3795 0.7567 0.039 Uiso 1 1 calc R U
C107 C 0.5004(5) 1.3257(4) 0.6884(4) 0.0281(16) Uani 1 1 d . .
H10J H 0.5177 1.3741 0.6672 0.042 Uiso 1 1 calc R U
H10K H 0.4562 1.3077 0.6699 0.042 Uiso 1 1 calc R U
H10L H 0.5507 1.2945 0.6765 0.042 Uiso 1 1 calc R U
C108 C 0.6101(4) 1.3398(4) 0.7958(5) 0.0299(17) Uani 1 1 d . .
H10M H 0.6287 1.3896 0.7826 0.045 Uiso 1 1 calc R U
H10N H 0.6366 1.3110 0.7559 0.045 Uiso 1 1 calc R U
H10O H 0.6279 1.3219 0.8366 0.045 Uiso 1 1 calc R U
C109 C 0.4775(5) 1.3663(4) 0.9462(4) 0.0287(16) Uani 1 1 d . .
H10P H 0.4924 1.4172 0.9399 0.043 Uiso 1 1 calc R U
H10Q H 0.5269 1.3384 0.9509 0.043 Uiso 1 1 calc R U
H10R H 0.4281 1.3571 0.9889 0.043 Uiso 1 1 calc R U
C110 C 0.2882(5) 1.3641(4) 0.9328(4) 0.0283(16) Uani 1 1 d . .
H11A H 0.2830 1.4161 0.9317 0.042 Uiso 1 1 calc R U
H11B H 0.2903 1.3454 0.9795 0.042 Uiso 1 1 calc R U
H11C H 0.2382 1.3437 0.9235 0.042 Uiso 1 1 calc R U
C111 C 0.3477(4) 1.2054(4) 1.0007(4) 0.0223(14) Uani 1 1 d . .
C112 C 0.2597(5) 1.0844(4) 1.0501(4) 0.0229(14) Uani 1 1 d . .
C113 C 0.1930(4) 1.1967(4) 0.9813(4) 0.0211(14) Uani 1 1 d . .
C114 C 0.2144(5) 1.0616(4) 0.9361(4) 0.0242(15) Uani 1 1 d . .
O111 O 0.3626(4) 1.2395(3) 1.0414(3) 0.0364(13) Uani 1 1 d . .
O112 O 0.2396(4) 1.0559(3) 1.1057(3) 0.0357(13) Uani 1 1 d . .
O113 O 0.1341(4) 1.2328(3) 0.9981(3) 0.0375(14) Uani 1 1 d . .
O114 O 0.1638(4) 1.0232(3) 0.9307(4) 0.0423(15) Uani 1 1 d . .

loop_
_atom_site_aniso_label
_atom_site_aniso_U_11
_atom_site_aniso_U_22
_atom_site_aniso_U_33
_atom_site_aniso_U_23
_atom_site_aniso_U_13
_atom_site_aniso_U_12
W1 0.01018(11) 0.01323(11) 0.01096(11) -0.00007(8) -0.00335(9) -0.00054(8)
W2 0.01102(11) 0.01321(11) 0.01428(11) -0.00012(8) -0.00506(9) -0.00068(8)
Mo1 0.0108(2) 0.0199(3) 0.0182(3) -0.0045(2) -0.0006(2) -0.0005(2)
B1 0.012(3) 0.017(3) 0.021(3) -0.002(3) -0.008(3) 0.001(3)
B2 0.015(3) 0.019(3) 0.010(3) 0.000(2) 0.000(3) 0.002(3)
B3 0.018(3) 0.016(3) 0.017(3) 0.000(3) 0.001(3) 0.001(3)
B4 0.014(3) 0.015(3) 0.022(4) 0.002(3) -0.008(3) -0.002(3)
C1 0.018(3) 0.014(3) 0.025(3) -0.005(2) -0.007(3) -0.003(2)
C2 0.019(3) 0.009(3) 0.026(3) -0.002(2) -0.003(3) -0.002(2)
C3 0.022(3) 0.014(3) 0.018(3) -0.002(2) -0.006(3) -0.003(2)
C4 0.015(3) 0.017(3) 0.026(3) -0.004(3) -0.007(3) 0.004(2)
C5 0.024(3) 0.017(3) 0.013(3) -0.005(2) -0.003(3) 0.003(3)
C6 0.037(4) 0.029(4) 0.038(4) -0.010(3) -0.025(4) 0.001(3)
C7 0.020(3) 0.026(4) 0.029(4) -0.003(3) 0.007(3) -0.010(3)
C8 0.034(4) 0.023(4) 0.027(4) 0.002(3) -0.008(3) 0.003(3)
C9 0.015(3) 0.023(4) 0.040(4) -0.003(3) 0.000(3) 0.002(3)
C10 0.043(5) 0.024(4) 0.022(4) -0.008(3) 0.003(3) -0.002(3)
C11 0.038(4) 0.016(3) 0.019(3) 0.005(2) -0.017(3) -0.009(3)
C12 0.019(3) 0.019(3) 0.052(5) 0.010(3) -0.015(3) -0.005(3)
C13 0.030(4) 0.015(3) 0.033(4) -0.011(3) -0.001(3) 0.005(3)
C14 0.029(4) 0.012(3) 0.026(3) 0.006(2) -0.014(3) -0.007(3)
C15 0.021(3) 0.011(3) 0.026(4) 0.004(2) 0.000(3) -0.003(2)
C16 0.116(9) 0.031(5) 0.034(5) 0.013(4) -0.051(6) -0.027(5)
C17 0.027(4) 0.035(5) 0.128(11) 0.039(6) -0.033(6) -0.003(4)
C18 0.086(8) 0.023(4) 0.046(6) -0.007(4) 0.027(6) 0.011(5)
C19 0.077(7) 0.036(5) 0.063(7) 0.017(4) -0.051(6) -0.026(5)
C20 0.029(4) 0.025(4) 0.056(6) 0.008(4) 0.016(4) -0.001(3)
C21 0.019(4) 0.023(4) 0.068(6) 0.006(4) -0.004(4) 0.002(3)
C22 0.025(3) 0.131(6) 0.043(3) -0.053(4) 0.009(2) -0.018(3)
C23 0.024(3) 0.022(3) 0.015(3) -0.004(2) -0.004(3) 0.008(3)
C24 0.022(3) 0.027(4) 0.018(3) -0.002(3) -0.004(3) 0.005(3)
O21 0.026(3) 0.036(4) 0.138(8) 0.009(4) -0.021(4) 0.008(3)
O22 0.025(3) 0.131(6) 0.043(3) -0.053(4) 0.009(2) -0.018(3)
O23 0.019(3) 0.030(3) 0.041(3) -0.001(2) -0.003(2) -0.009(2)
O24 0.038(3) 0.044(3) 0.019(3) 0.007(2) -0.007(2) 0.003(3)
W3 0.01534(12) 0.01473(12) 0.01331(12) -0.00428(9) -0.00379(9) 0.00036(9)
W4 0.01369(11) 0.01301(11) 0.01112(11) -0.00251(8) -0.00333(9) -0.00054(9)
Mo2 0.0209(3) 0.0124(3) 0.0289(3) -0.0008(2) -0.0040(2) -0.0017(2)
B11 0.018(3) 0.022(4) 0.019(4) 0.004(3) -0.009(3) -0.001(3)
B12 0.023(4) 0.018(3) 0.013(3) -0.009(3) -0.003(3) 0.001(3)
B13 0.020(3) 0.014(3) 0.019(3) 0.001(3) -0.009(3) 0.001(3)
B14 0.021(4) 0.028(4) 0.019(4) -0.005(3) -0.015(3) 0.005(3)
C31 0.017(3) 0.041(4) 0.017(3) -0.002(3) 0.004(3) 0.006(3)
C32 0.021(3) 0.041(4) 0.015(3) -0.011(3) 0.002(3) -0.001(3)
C33 0.017(3) 0.024(4) 0.024(4) -0.008(3) 0.002(3) 0.004(3)
C34 0.009(3) 0.035(4) 0.026(4) -0.008(3) 0.001(3) 0.003(3)
C35 0.014(3) 0.024(4) 0.024(3) -0.008(3) 0.004(3) -0.002(3)
C36 0.044(5) 0.061(6) 0.022(4) 0.011(4) -0.002(4) 0.021(4)
C37 0.051(6) 0.088(8) 0.032(5) -0.033(5) -0.007(4) -0.008(6)
C38 0.043(5) 0.023(4) 0.065(6) -0.021(4) 0.005(5) 0.012(4)
C39 0.022(4) 0.066(6) 0.043(5) -0.003(4) -0.014(4) 0.013(4)
C40 0.031(4) 0.038(5) 0.036(4) -0.019(4) 0.011(4) -0.017(4)
C41 0.021(3) 0.020(3) 0.016(3) -0.008(2) -0.002(3) -0.005(3)
C42 0.032(4) 0.018(3) 0.018(3) -0.009(3) -0.004(3) -0.002(3)
C43 0.028(4) 0.019(3) 0.015(3) -0.006(2) -0.003(3) 0.007(3)
C44 0.017(3) 0.030(4) 0.011(3) -0.010(3) 0.002(2) 0.004(3)
C45 0.015(3) 0.023(3) 0.018(3) -0.007(3) -0.003(2) 0.001(3)
C46 0.034(4) 0.039(4) 0.024(4) -0.006(3) -0.011(3) -0.005(3)
C47 0.045(5) 0.024(4) 0.024(4) -0.010(3) -0.002(3) -0.012(3)
C48 0.056(6) 0.028(4) 0.030(4) 0.000(3) -0.015(4) 0.018(4)
C49 0.020(4) 0.056(6) 0.034(4) -0.016(4) -0.010(3) 0.010(4)
C50 0.030(4) 0.029(4) 0.030(4) -0.001(3) 0.004(3) -0.007(3)
C51 0.035(4) 0.034(4) 0.032(4) 0.011(3) 0.006(4) 0.005(3)
C52 0.025(4) 0.018(4) 0.067(6) 0.001(4) -0.006(4) 0.000(3)
C53 0.038(4) 0.009(3) 0.050(5) 0.004(3) -0.008(4) -0.002(3)
C54 0.027(4) 0.024(4) 0.047(5) -0.013(3) -0.006(4) -0.002(3)
O51 0.086(6) 0.071(5) 0.035(4) 0.018(4) -0.012(4) 0.013(4)
O52 0.027(3) 0.030(3) 0.114(7) 0.001(4) -0.009(4) -0.007(3)
O53 0.046(4) 0.023(3) 0.080(5) 0.001(3) -0.016(4) 0.009(3)
O54 0.049(4) 0.060(4) 0.051(4) -0.033(4) -0.007(3) -0.014(3)
W5 0.01383(11) 0.01425(12) 0.01408(12) -0.00351(9) -0.00403(9) -0.00068(9)
W6 0.01617(12) 0.01370(12) 0.01549(12) 0.00122(9) -0.00205(9) -0.00119(9)
Mo3 0.0275(3) 0.0145(3) 0.0138(3) -0.0028(2) -0.0030(2) -0.0047(2)
B21 0.024(4) 0.025(4) 0.020(4) 0.008(3) -0.010(3) -0.002(3)
B22 0.023(4) 0.013(3) 0.025(4) -0.007(3) 0.002(3) 0.002(3)
B23 0.016(3) 0.017(4) 0.035(4) -0.006(3) -0.007(3) -0.007(3)
B24 0.018(3) 0.026(4) 0.013(3) 0.001(3) -0.004(3) -0.001(3)
C61 0.020(3) 0.031(4) 0.021(3) -0.009(3) -0.001(3) 0.008(3)
C62 0.016(3) 0.031(4) 0.014(3) -0.004(3) 0.005(2) -0.003(3)
C63 0.019(3) 0.044(4) 0.016(3) -0.008(3) -0.003(3) 0.004(3)
C64 0.023(4) 0.043(5) 0.026(4) -0.022(3) -0.002(3) -0.006(3)
C65 0.029(4) 0.018(3) 0.028(4) -0.009(3) 0.009(3) 0.003(3)
C66 0.024(4) 0.073(7) 0.045(5) -0.010(5) -0.015(4) 0.020(4)
C67 0.026(4) 0.036(4) 0.039(5) -0.006(4) 0.001(3) -0.011(3)
C68 0.035(5) 0.083(7) 0.018(4) -0.001(4) -0.008(3) 0.018(5)
C69 0.046(6) 0.086(8) 0.044(6) -0.040(6) -0.007(5) -0.021(5)
C70 0.077(8) 0.020(4) 0.062(7) -0.017(4) 0.004(6) 0.020(5)
C71 0.022(3) 0.029(4) 0.021(3) 0.005(3) 0.002(3) -0.009(3)
C72 0.024(4) 0.022(3) 0.023(4) 0.006(3) 0.000(3) -0.004(3)
C73 0.025(4) 0.034(4) 0.011(3) 0.004(3) 0.002(3) -0.006(3)
C74 0.036(4) 0.026(4) 0.016(3) 0.003(3) 0.002(3) -0.005(3)
C75 0.018(3) 0.032(4) 0.021(3) 0.004(3) 0.009(3) 0.004(3)
C76 0.027(4) 0.049(5) 0.039(5) 0.005(4) -0.004(4) -0.018(4)
C77 0.040(5) 0.020(4) 0.048(5) 0.011(3) -0.003(4) -0.004(3)
C78 0.039(5) 0.049(5) 0.025(4) 0.009(4) -0.010(4) -0.005(4)
C79 0.039(5) 0.039(5) 0.027(4) -0.008(3) 0.009(4) -0.005(4)
C80 0.030(4) 0.042(5) 0.050(6) 0.012(4) 0.008(4) 0.010(4)
C81 0.041(5) 0.042(5) 0.017(4) -0.003(3) -0.007(3) -0.011(4)
C82 0.071(6) 0.024(4) 0.017(4) -0.003(3) 0.006(4) 0.006(4)
C83 0.040(4) 0.024(4) 0.024(4) -0.009(3) -0.012(3) -0.008(3)
C84 0.021(3) 0.014(3) 0.008(3) -0.002(2) 0.001(2) 0.004(2)
O81 0.069(5) 0.081(5) 0.027(3) -0.002(3) -0.021(3) -0.018(4)
O82 0.130(8) 0.024(3) 0.051(4) -0.005(3) 0.029(5) 0.027(4)
O83 0.041(4) 0.051(4) 0.042(4) 0.002(3) -0.019(3) -0.024(3)
O84 0.051(3) 0.021(3) 0.023(3) 0.004(2) -0.009(2) 0.004(2)
W7 0.01188(11) 0.01511(12) 0.01309(11) -0.00033(9) -0.00286(9) 0.00170(9)
W8 0.00991(11) 0.01451(12) 0.01207(11) 0.00004(8) -0.00305(9) -0.00020(9)
Mo4 0.0119(2) 0.0184(3) 0.0120(2) 0.00006(19) -0.00135(19) -0.00173(19)
B31 0.019(3) 0.016(3) 0.017(3) -0.001(3) -0.006(3) -0.001(3)
B32 0.024(4) 0.021(4) 0.008(3) 0.000(3) -0.004(3) 0.001(3)
B33 0.016(3) 0.021(4) 0.017(4) 0.001(3) 0.004(3) 0.002(3)
B34 0.012(3) 0.020(4) 0.026(4) -0.003(3) -0.008(3) 0.004(3)
C91 0.036(4) 0.018(3) 0.040(4) -0.002(3) -0.012(4) 0.006(3)
C92 0.044(4) 0.014(3) 0.015(3) -0.002(2) 0.000(3) -0.003(3)
C93 0.032(4) 0.016(3) 0.030(4) -0.007(3) -0.010(3) -0.001(3)
C94 0.041(4) 0.022(4) 0.016(3) -0.005(3) 0.008(3) 0.001(3)
C95 0.021(4) 0.022(4) 0.040(4) -0.007(3) 0.004(3) 0.007(3)
C96 0.082(8) 0.046(6) 0.066(7) -0.004(5) -0.048(7) 0.025(6)
C97 0.061(6) 0.027(4) 0.039(5) -0.001(4) 0.007(4) -0.013(4)
C98 0.064(6) 0.035(5) 0.069(7) -0.017(5) -0.046(6) 0.002(4)
C99 0.106(9) 0.024(4) 0.018(4) -0.005(3) 0.008(5) 0.010(5)
C100 0.022(4) 0.042(6) 0.112(10) -0.013(6) 0.011(5) 0.011(4)
C101 0.015(3) 0.016(3) 0.021(3) 0.004(2) -0.004(3) 0.002(2)
C102 0.014(3) 0.015(3) 0.020(3) 0.007(2) 0.001(2) 0.003(2)
C103 0.013(3) 0.015(3) 0.033(4) 0.000(3) -0.006(3) -0.004(2)
C104 0.025(3) 0.013(3) 0.026(3) 0.000(2) -0.014(3) -0.001(3)
C105 0.020(3) 0.010(3) 0.023(3) 0.000(2) -0.007(3) 0.007(2)
C106 0.024(4) 0.026(4) 0.030(4) 0.006(3) -0.014(3) -0.003(3)
C107 0.029(4) 0.025(4) 0.022(4) 0.006(3) 0.001(3) 0.002(3)
C108 0.015(3) 0.027(4) 0.043(5) 0.002(3) -0.004(3) -0.005(3)
C109 0.041(4) 0.023(4) 0.027(4) -0.002(3) -0.018(3) -0.004(3)
C110 0.028(4) 0.022(4) 0.026(4) 0.000(3) 0.004(3) 0.006(3)
C111 0.022(3) 0.020(3) 0.024(3) 0.000(3) -0.006(3) -0.001(3)
C112 0.026(4) 0.021(3) 0.021(3) -0.003(3) -0.005(3) 0.001(3)
C113 0.019(3) 0.022(3) 0.018(3) -0.001(3) 0.000(3) 0.001(3)
C114 0.025(4) 0.026(4) 0.023(3) -0.004(3) -0.008(3) -0.004(3)
O111 0.050(4) 0.036(3) 0.025(3) -0.005(2) -0.012(3) -0.011(3)
O112 0.042(3) 0.043(3) 0.016(3) 0.008(2) -0.003(2) -0.005(3)
O113 0.023(3) 0.041(3) 0.042(3) 0.001(3) -0.002(2) 0.007(2)
O114 0.035(3) 0.039(3) 0.058(4) -0.004(3) -0.020(3) -0.013(3)

loop_
_atom_type_symbol
_atom_type_description
_atom_type_scat_dispersion_real
_atom_type_scat_dispersion_imag
_atom_type_scat_source
C C 0.0033 0.0016 'International Tables Vol C Tables 4.2.6.8 and 6.1.1.4'
H H 0.0000 0.0000 'International Tables Vol C Tables 4.2.6.8 and 6.1.1.4'
B B 0.0013 0.0007 'International Tables Vol C Tables 4.2.6.8 and 6.1.1.4'
Mo Mo -1.6832 0.6857 'International Tables Vol C Tables 4.2.6.8 and 6.1.1.4'
O O 0.0106 0.0060 'International Tables Vol C Tables 4.2.6.8 and 6.1.1.4'
W W -0.8490 6.8722 'International Tables Vol C Tables 4.2.6.8 and 6.1.1.4'

loop_
_geom_angle_atom_site_label_1
_geom_angle_atom_site_label_2
_geom_angle_atom_site_label_3
_geom_angle
_geom_angle_site_symmetry_1
_geom_angle_site_symmetry_3
B2 W1 B3 45.0(3) . .
B2 W1 B4 83.9(3) . .
B3 W1 B4 44.7(3) . .
B2 W1 C1 94.3(3) . .
B3 W1 C1 118.5(3) . .
B4 W1 C1 152.5(2) . .
B2 W1 C4 107.5(2) . .
B3 W1 C4 87.9(2) . .
B4 W1 C4 95.2(2) . .
C1 W1 C4 59.0(2) . .
B2 W1 C2 129.5(3) . .
B3 W1 C2 144.6(2) . .
B4 W1 C2 140.9(2) . .
C1 W1 C2 35.5(2) . .
C4 W1 C2 58.9(2) . .
B2 W1 C3 140.8(2) . .
B3 W1 C3 119.9(3) . .
B4 W1 C3 106.7(2) . .
C1 W1 C3 58.9(2) . .
C4 W1 C3 35.5(2) . .
C2 W1 C3 35.2(2) . .
B2 W1 B1 44.9(3) . .
B3 W1 B1 82.5(3) . .
B4 W1 B1 101.1(2) . .
C1 W1 B1 96.7(2) . .
C4 W1 B1 145.0(2) . .
C2 W1 B1 116.9(2) . .
C3 W1 B1 152.0(2) . .
B2 W1 C5 82.3(2) . .
B3 W1 C5 87.1(2) . .
B4 W1 C5 117.5(2) . .
C1 W1 C5 35.5(2) . .
C4 W1 C5 35.5(2) . .
C2 W1 C5 59.0(2) . .
C3 W1 C5 59.0(2) . .
B1 W1 C5 110.1(2) . .
B2 W1 W2 50.28(19) . .
B3 W1 W2 49.72(19) . .
B4 W1 W2 51.65(18) . .
C1 W1 W2 141.65(17) . .
C4 W1 W2 137.01(16) . .
C2 W1 W2 163.81(16) . .
C3 W1 W2 158.06(16) . .
B1 W1 W2 49.44(17) . .
C5 W1 W2 129.96(16) . .
B2 W1 Mo1 95.23(18) . .
B3 W1 Mo1 112.50(19) . .
B4 W1 Mo1 92.11(19) . .
C1 W1 Mo1 115.41(16) . .
C4 W1 Mo1 156.69(17) . .
C2 W1 Mo1 102.64(16) . .
C3 W1 Mo1 121.26(16) . .
B1 W1 Mo1 53.63(18) . .
C5 W1 Mo1 149.66(17) . .
W2 W1 Mo1 62.876(13) . .
B3 W2 B1 86.5(3) . .
B3 W2 B2 45.1(3) . .
B1 W2 B2 46.4(3) . .
B3 W2 B4 45.3(3) . .
B1 W2 B4 106.4(3) . .
B2 W2 B4 84.1(3) . .
B3 W2 C11 99.9(3) . .
B1 W2 C11 95.7(3) . .
B2 W2 C11 84.0(2) . .
B4 W2 C11 135.4(3) . .
B3 W2 C15 86.8(2) . .
B1 W2 C15 128.0(3) . .
B2 W2 C15 97.8(3) . .
B4 W2 C15 104.6(2) . .
C11 W2 C15 35.6(2) . .
B3 W2 C14 109.4(3) . .
B1 W2 C14 151.0(2) . .
B2 W2 C14 132.4(3) . .
B4 W2 C14 101.9(2) . .
C11 W2 C14 58.5(2) . .
C15 W2 C14 34.7(2) . .
B3 W2 C12 134.3(3) . .
B1 W2 C12 92.8(3) . .
B2 W2 C12 106.8(3) . .
B4 W2 C12 160.3(2) . .
C11 W2 C12 34.7(3) . .
C15 W2 C12 58.4(2) . .
C14 W2 C12 58.6(2) . .
B3 W2 C13 143.8(3) . .
B1 W2 C13 121.4(3) . .
B2 W2 C13 140.6(3) . .
B4 W2 C13 129.6(3) . .
C11 W2 C13 58.1(3) . .
C15 W2 C13 58.3(2) . .
C14 W2 C13 35.5(3) . .
C12 W2 C13 34.9(3) . .
B3 W2 W1 50.66(19) . .
B1 W2 W1 53.91(19) . .
B2 W2 W1 49.69(18) . .
B4 W2 W1 52.48(18) . .
C11 W2 W1 133.67(17) . .
C15 W2 W1 136.98(17) . .
C14 W2 W1 153.84(17) . .
C12 W2 W1 146.51(18) . .
C13 W2 W1 164.68(18) . .
B3 W2 Mo1 111.44(19) . .
B1 W2 Mo1 53.39(19) . .
B2 W2 Mo1 93.29(18) . .
B4 W2 Mo1 91.20(18) . .
C11 W2 Mo1 132.32(19) . .
C15 W2 Mo1 161.47(17) . .
C14 W2 Mo1 133.17(18) . .
C12 W2 Mo1 104.14(18) . .
C13 W2 Mo1 104.18(18) . .
W1 W2 Mo1 60.874(13) . .
C22 Mo1 C23 92.3(4) . .
C22 Mo1 C24 80.8(5) . .
C23 Mo1 C24 80.5(3) . .
C22 Mo1 C21 83.3(5) . .
C23 Mo1 C21 86.3(3) . .
C24 Mo1 C21 158.9(3) . .
C22 Mo1 B1 157.8(4) . .
C23 Mo1 B1 106.8(2) . .
C24 Mo1 B1 113.1(3) . .
C21 Mo1 B1 86.5(3) . .
C22 Mo1 W1 136.9(4) . .
C23 Mo1 W1 103.69(19) . .
C24 Mo1 W1 63.30(19) . .
C21 Mo1 W1 136.6(3) . .
B1 Mo1 W1 50.15(16) . .
C22 Mo1 W2 115.7(3) . .
C23 Mo1 W2 152.08(19) . .
C24 Mo1 W2 102.9(2) . .
C21 Mo1 W2 96.4(2) . .
B1 Mo1 W2 46.02(16) . .
W1 Mo1 W2 56.250(13) . .
B2 B1 W2 66.8(3) . .
B2 B1 W1 62.7(3) . .
W2 B1 W1 76.7(2) . .
B2 B1 Mo1 131.7(4) . .
W2 B1 Mo1 80.6(2) . .
W1 B1 Mo1 76.2(2) . .
B3 B2 B1 123.1(5) . .
B3 B2 W1 68.6(3) . .
B1 B2 W1 72.4(3) . .
B3 B2 W2 67.0(3) . .
B1 B2 W2 66.8(3) . .
W1 B2 W2 80.0(2) . .
B2 B3 B4 123.6(5) . .
B2 B3 W2 67.9(3) . .
B4 B3 W2 70.2(3) . .
B2 B3 W1 66.4(3) . .
B4 B3 W1 70.4(3) . .
W2 B3 W1 79.6(2) . .
B3 B4 W2 64.5(3) . .
B3 B4 W1 64.9(3) . .
W2 B4 W1 75.9(2) . .
C2 C1 C5 108.2(6) . .
C2 C1 C6 127.0(6) . .
C5 C1 C6 124.5(6) . .
C2 C1 W1 72.3(4) . .
C5 C1 W1 73.1(4) . .
C6 C1 W1 125.1(5) . .
C3 C2 C1 108.2(6) . .
C3 C2 C7 127.3(6) . .
C1 C2 C7 123.8(6) . .
C3 C2 W1 72.4(4) . .
C1 C2 W1 72.2(3) . .
C7 C2 W1 128.9(5) . .
C2 C3 C4 108.2(6) . .
C2 C3 C8 126.1(6) . .
C4 C3 C8 125.1(6) . .
C2 C3 W1 72.4(4) . .
C4 C3 W1 72.2(4) . .
C8 C3 W1 128.4(5) . .
C3 C4 C5 108.3(6) . .
C3 C4 C9 125.3(6) . .
C5 C4 C9 126.0(6) . .
C3 C4 W1 72.3(4) . .
C5 C4 W1 73.1(4) . .
C9 C4 W1 126.0(5) . .
C4 C5 C1 107.1(6) . .
C4 C5 C10 124.9(6) . .
C1 C5 C10 127.3(7) . .
C4 C5 W1 71.4(4) . .
C1 C5 W1 71.4(4) . .
C10 C5 W1 130.0(5) . .
C1 C6 H6A 109.5 . .
C1 C6 H6B 109.5 . .
H6A C6 H6B 109.5 . .
C1 C6 H6C 109.5 . .
H6A C6 H6C 109.5 . .
H6B C6 H6C 109.5 . .
C2 C7 H7A 109.5 . .
C2 C7 H7B 109.5 . .
H7A C7 H7B 109.5 . .
C2 C7 H7C 109.5 . .
H7A C7 H7C 109.5 . .
H7B C7 H7C 109.5 . .
C3 C8 H8A 109.5 . .
C3 C8 H8B 109.5 . .
H8A C8 H8B 109.5 . .
C3 C8 H8C 109.5 . .
H8A C8 H8C 109.5 . .
H8B C8 H8C 109.5 . .
C4 C9 H9A 109.5 . .
C4 C9 H9B 109.5 . .
H9A C9 H9B 109.5 . .
C4 C9 H9C 109.5 . .
H9A C9 H9C 109.5 . .
H9B C9 H9C 109.5 . .
C5 C10 H10A 109.5 . .
C5 C10 H10B 109.5 . .
H10A C10 H10B 109.5 . .
C5 C10 H10C 109.5 . .
H10A C10 H10C 109.5 . .
H10B C10 H10C 109.5 . .
C12 C11 C15 108.4(6) . .
C12 C11 C16 125.4(8) . .
C15 C11 C16 125.7(8) . .
C12 C11 W2 73.5(4) . .
C15 C11 W2 72.5(4) . .
C16 C11 W2 126.6(5) . .
C11 C12 C13 108.3(6) . .
C11 C12 C17 125.5(9) . .
C13 C12 C17 125.7(9) . .
C11 C12 W2 71.8(4) . .
C13 C12 W2 73.0(4) . .
C17 C12 W2 127.2(5) . .
C12 C13 C14 107.5(6) . .
C12 C13 C18 126.7(8) . .
C14 C13 C18 125.6(8) . .
C12 C13 W2 72.0(4) . .
C14 C13 W2 71.6(4) . .
C18 C13 W2 125.1(6) . .
C15 C14 C13 107.7(6) . .
C15 C14 C19 125.3(8) . .
C13 C14 C19 126.4(8) . .
C15 C14 W2 72.3(4) . .
C13 C14 W2 72.8(4) . .
C19 C14 W2 127.4(5) . .
C14 C15 C11 108.1(6) . .
C14 C15 C20 124.4(7) . .
C11 C15 C20 127.0(7) . .
C14 C15 W2 73.1(4) . .
C11 C15 W2 71.8(4) . .
C20 C15 W2 126.8(5) . .
C11 C16 H16A 109.5 . .
C11 C16 H16B 109.5 . .
H16A C16 H16B 109.5 . .
C11 C16 H16C 109.5 . .
H16A C16 H16C 109.5 . .
H16B C16 H16C 109.5 . .
C12 C17 H17A 109.5 . .
C12 C17 H17B 109.5 . .
H17A C17 H17B 109.5 . .
C12 C17 H17C 109.5 . .
H17A C17 H17C 109.5 . .
H17B C17 H17C 109.5 . .
C13 C18 H18A 109.5 . .
C13 C18 H18B 109.5 . .
H18A C18 H18B 109.5 . .
C13 C18 H18C 109.5 . .
H18A C18 H18C 109.5 . .
H18B C18 H18C 109.5 . .
C14 C19 H19A 109.5 . .
C14 C19 H19B 109.5 . .
H19A C19 H19B 109.5 . .
C14 C19 H19C 109.5 . .
H19A C19 H19C 109.5 . .
H19B C19 H19C 109.5 . .
C15 C20 H20A 109.5 . .
C15 C20 H20B 109.5 . .
H20A C20 H20B 109.5 . .
C15 C20 H20C 109.5 . .
H20A C20 H20C 109.5 . .
H20B C20 H20C 109.5 . .
O21 C21 Mo1 173.8(8) . .
O22 C22 Mo1 179.0(10) . .
O23 C23 Mo1 176.4(6) . .
O24 C24 Mo1 161.9(6) . .
B12 W3 B13 45.2(3) . .
B12 W3 B14 84.4(3) . .
B13 W3 B14 45.1(3) . .
B12 W3 C31 110.3(3) . .
B13 W3 C31 88.2(3) . .
B14 W3 C31 93.0(3) . .
B12 W3 C35 84.3(3) . .
B13 W3 C35 86.3(3) . .
B14 W3 C35 115.1(3) . .
C31 W3 C35 35.7(3) . .
B12 W3 C34 93.7(3) . .
B13 W3 C34 116.2(3) . .
B14 W3 C34 149.6(3) . .
C31 W3 C34 59.2(3) . .
C35 W3 C34 34.9(3) . .
B12 W3 C33 128.9(3) . .
B13 W3 C33 144.5(3) . .
B14 W3 C33 141.1(3) . .
C31 W3 C33 59.6(3) . .
C35 W3 C33 59.0(2) . .
C34 W3 C33 35.9(2) . .
B12 W3 C32 142.8(3) . .
B13 W3 C32 121.3(3) . .
B14 W3 C32 106.4(3) . .
C31 W3 C32 35.6(3) . .
C35 W3 C32 58.7(2) . .
C34 W3 C32 58.9(3) . .
C33 W3 C32 35.3(3) . .
B12 W3 B11 44.8(3) . .
B13 W3 B11 82.8(3) . .
B14 W3 B11 101.8(3) . .
C31 W3 B11 148.2(3) . .
C35 W3 B11 112.9(3) . .
C34 W3 B11 97.9(3) . .
C33 W3 B11 116.0(3) . .
C32 W3 B11 151.3(3) . .
B12 W3 W4 50.6(2) . .
B13 W3 W4 49.97(19) . .
B14 W3 W4 51.72(19) . .
C31 W3 W4 136.82(19) . .
C35 W3 W4 131.06(17) . .
C34 W3 W4 142.41(18) . .
C33 W3 W4 163.51(18) . .
C32 W3 W4 157.42(19) . .
B11 W3 W4 50.10(19) . .
B12 W3 Mo2 94.2(2) . .
B13 W3 Mo2 112.29(19) . .
B14 W3 Mo2 92.5(2) . .
C31 W3 Mo2 155.3(2) . .
C35 W3 Mo2 151.98(19) . .
C34 W3 Mo2 117.87(19) . .
C33 W3 Mo2 102.80(18) . .
C32 W3 Mo2 120.12(19) . .
B11 W3 Mo2 52.73(18) . .
W4 W3 Mo2 62.362(15) . .
B13 W4 B12 45.1(3) . .
B13 W4 B11 85.9(3) . .
B12 W4 B11 46.0(3) . .
B13 W4 B14 45.4(3) . .
B12 W4 B14 84.3(3) . .
B11 W4 B14 105.9(3) . .
B13 W4 C43 92.1(3) . .
B12 W4 C43 111.4(3) . .
B11 W4 C43 143.1(3) . .
B14 W4 C43 98.3(3) . .
B13 W4 C42 93.0(3) . .
B12 W4 C42 87.5(3) . .
B11 W4 C42 108.0(3) . .
B14 W4 C42 122.6(3) . .
C43 W4 C42 35.2(3) . .
B13 W4 C44 123.3(3) . .
B12 W4 C44 145.1(2) . .
B11 W4 C44 146.0(3) . .
B14 W4 C44 107.2(3) . .
C43 W4 C44 35.6(2) . .
C42 W4 C44 58.3(2) . .
B13 W4 C41 124.0(2) . .
B12 W4 C41 98.2(2) . .
B11 W4 C41 91.6(3) . .
B14 W4 C41 157.2(3) . .
C43 W4 C41 59.5(2) . .
C42 W4 C41 35.6(2) . .
C44 W4 C41 58.8(2) . .
B13 W4 C45 150.0(3) . .
B12 W4 C45 132.9(2) . .
B11 W4 C45 110.8(3) . .
B14 W4 C45 140.3(3) . .
C43 W4 C45 59.4(2) . .
C42 W4 C45 58.6(2) . .
C44 W4 C45 35.3(2) . .
C41 W4 C45 35.3(2) . .
B13 W4 W3 50.43(19) . .
B12 W4 W3 50.03(18) . .
B11 W4 W3 53.8(2) . .
B14 W4 W3 52.14(19) . .
C43 W4 W3 141.81(17) . .
C42 W4 W3 135.87(18) . .
C44 W4 W3 158.05(16) . .
C41 W4 W3 143.13(17) . .
C45 W4 W3 158.78(17) . .
B13 W4 Mo2 111.72(19) . .
B12 W4 Mo2 93.01(19) . .
B11 W4 Mo2 52.8(2) . .
B14 W4 Mo2 92.0(2) . .
C43 W4 Mo2 154.20(18) . .
C42 W4 Mo2 145.22(18) . .
C44 W4 Mo2 118.63(18) . .
C41 W4 Mo2 110.41(17) . .
C45 W4 Mo2 98.09(16) . .
W3 W4 Mo2 61.331(14) . .
C53 Mo2 C52 98.4(3) . .
C53 Mo2 C54 83.0(4) . .
C52 Mo2 C54 84.7(4) . .
C53 Mo2 C51 83.0(4) . .
C52 Mo2 C51 85.8(4) . .
C54 Mo2 C51 161.7(3) . .
C53 Mo2 B11 107.8(3) . .
C52 Mo2 B11 147.7(3) . .
C54 Mo2 B11 116.5(3) . .
C51 Mo2 B11 79.1(3) . .
C53 Mo2 W3 106.8(2) . .
C52 Mo2 W3 138.4(3) . .
C54 Mo2 W3 66.5(2) . .
C51 Mo2 W3 129.2(3) . .
B11 Mo2 W3 50.21(18) . .
C53 Mo2 W4 154.4(2) . .
C52 Mo2 W4 106.7(2) . .
C54 Mo2 W4 103.8(2) . .
C51 Mo2 W4 93.9(2) . .
B11 Mo2 W4 47.00(18) . .
W3 Mo2 W4 56.307(13) . .
B12 B11 W4 66.6(4) . .
B12 B11 W3 63.1(3) . .
W4 B11 W3 76.1(2) . .
B12 B11 Mo2 132.6(5) . .
W4 B11 Mo2 80.2(2) . .
W3 B11 Mo2 77.1(2) . .
B13 B12 B11 122.8(6) . .
B13 B12 W3 67.8(3) . .
B11 B12 W3 72.0(4) . .
B13 B12 W4 66.7(4) . .
B11 B12 W4 67.3(3) . .
W3 B12 W4 79.4(2) . .
B12 B13 B14 123.7(6) . .
B12 B13 W4 68.1(4) . .
B14 B13 W4 69.9(4) . .
B12 B13 W3 67.1(3) . .
B14 B13 W3 70.0(4) . .
W4 B13 W3 79.6(2) . .
B13 B14 W4 64.7(3) . .
B13 B14 W3 64.9(3) . .
W4 B14 W3 76.1(2) . .
C32 C31 C35 107.0(7) . .
C32 C31 C36 125.4(8) . .
C35 C31 C36 126.8(8) . .
C32 C31 W3 73.1(4) . .
C35 C31 W3 72.5(4) . .
C36 C31 W3 127.1(5) . .
C33 C32 C31 108.8(6) . .
C33 C32 C37 125.5(8) . .
C31 C32 C37 125.5(8) . .
C33 C32 W3 72.2(4) . .
C31 C32 W3 71.3(4) . .
C37 C32 W3 127.1(5) . .
C32 C33 C34 106.9(6) . .
C32 C33 C38 127.6(7) . .
C34 C33 C38 124.7(7) . .
C32 C33 W3 72.5(4) . .
C34 C33 W3 71.9(4) . .
C38 C33 W3 128.6(5) . .
C35 C34 C33 108.1(6) . .
C35 C34 C39 126.0(7) . .
C33 C34 C39 125.6(7) . .
C35 C34 W3 72.2(4) . .
C33 C34 W3 72.1(4) . .
C39 C34 W3 126.1(5) . .
C34 C35 C31 109.1(6) . .
C34 C35 C40 126.5(7) . .
C31 C35 C40 123.8(7) . .
C34 C35 W3 72.9(4) . .
C31 C35 W3 71.8(4) . .
C40 C35 W3 128.3(5) . .
C31 C36 H36A 109.5 . .
C31 C36 H36B 109.5 . .
H36A C36 H36B 109.5 . .
C31 C36 H36C 109.5 . .
H36A C36 H36C 109.5 . .
H36B C36 H36C 109.5 . .
C32 C37 H37A 109.5 . .
C32 C37 H37B 109.5 . .
H37A C37 H37B 109.5 . .
C32 C37 H37C 109.5 . .
H37A C37 H37C 109.5 . .
H37B C37 H37C 109.5 . .
C33 C38 H38A 109.5 . .
C33 C38 H38B 109.5 . .
H38A C38 H38B 109.5 . .
C33 C38 H38C 109.5 . .
H38A C38 H38C 109.5 . .
H38B C38 H38C 109.5 . .
C34 C39 H39A 109.5 . .
C34 C39 H39B 109.5 . .
H39A C39 H39B 109.5 . .
C34 C39 H39C 109.5 . .
H39A C39 H39C 109.5 . .
H39B C39 H39C 109.5 . .
C35 C40 H40A 109.5 . .
C35 C40 H40B 109.5 . .
H40A C40 H40B 109.5 . .
C35 C40 H40C 109.5 . .
H40A C40 H40C 109.5 . .
H40B C40 H40C 109.5 . .
C45 C41 C42 106.9(6) . .
C45 C41 C46 125.5(6) . .
C42 C41 C46 127.1(6) . .
C45 C41 W4 72.8(4) . .
C42 C41 W4 71.3(4) . .
C46 C41 W4 127.0(5) . .
C43 C42 C41 109.8(6) . .
C43 C42 C47 126.9(7) . .
C41 C42 C47 122.8(7) . .
C43 C42 W4 72.3(4) . .
C41 C42 W4 73.1(4) . .
C47 C42 W4 127.4(5) . .
C42 C43 C44 106.8(6) . .
C42 C43 C48 126.3(7) . .
C44 C43 C48 126.5(7) . .
C42 C43 W4 72.5(4) . .
C44 C43 W4 72.7(4) . .
C48 C43 W4 125.2(5) . .
C43 C44 C45 109.0(6) . .
C43 C44 C49 126.1(7) . .
C45 C44 C49 124.7(7) . .
C43 C44 W4 71.6(4) . .
C45 C44 W4 73.2(4) . .
C49 C44 W4 125.9(5) . .
C44 C45 C41 107.5(6) . .
C44 C45 C50 124.8(6) . .
C41 C45 C50 127.3(7) . .
C44 C45 W4 71.5(4) . .
C41 C45 W4 71.9(4) . .
C50 C45 W4 128.0(5) . .
C41 C46 H46A 109.5 . .
C41 C46 H46B 109.5 . .
H46A C46 H46B 109.5 . .
C41 C46 H46C 109.5 . .
H46A C46 H46C 109.5 . .
H46B C46 H46C 109.5 . .
C42 C47 H47A 109.5 . .
C42 C47 H47B 109.5 . .
H47A C47 H47B 109.5 . .
C42 C47 H47C 109.5 . .
H47A C47 H47C 109.5 . .
H47B C47 H47C 109.5 . .
C43 C48 H48A 109.5 . .
C43 C48 H48B 109.5 . .
H48A C48 H48B 109.5 . .
C43 C48 H48C 109.5 . .
H48A C48 H48C 109.5 . .
H48B C48 H48C 109.5 . .
C44 C49 H49A 109.5 . .
C44 C49 H49B 109.5 . .
H49A C49 H49B 109.5 . .
C44 C49 H49C 109.5 . .
H49A C49 H49C 109.5 . .
H49B C49 H49C 109.5 . .
C45 C50 H50A 109.5 . .
C45 C50 H50B 109.5 . .
H50A C50 H50B 109.5 . .
C45 C50 H50C 109.5 . .
H50A C50 H50C 109.5 . .
H50B C50 H50C 109.5 . .
O51 C51 Mo2 173.6(8) . .
O52 C52 Mo2 173.2(7) . .
O53 C53 Mo2 179.1(9) . .
O54 C54 Mo2 163.9(8) . .
B22 W5 B23 45.6(3) . .
B22 W5 B24 84.5(3) . .
B23 W5 B24 44.6(3) . .
B22 W5 C64 106.1(3) . .
B23 W5 C64 87.6(3) . .
B24 W5 C64 96.3(3) . .
B22 W5 C65 84.2(3) . .
B23 W5 C65 92.0(3) . .
B24 W5 C65 122.6(3) . .
C64 W5 C65 35.8(3) . .
B22 W5 C61 99.8(3) . .
B23 W5 C61 124.9(3) . .
B24 W5 C61 155.0(3) . .
C64 W5 C61 58.8(3) . .
C65 W5 C61 35.1(3) . .
B22 W5 C63 140.8(3) . .
B23 W5 C63 117.0(3) . .
B24 W5 C63 102.9(3) . .
C64 W5 C63 35.4(3) . .
C65 W5 C63 59.1(3) . .
C61 W5 C63 58.7(3) . .
B22 W5 B21 44.2(3) . .
B23 W5 B21 82.4(3) . .
B24 W5 B21 101.5(3) . .
C64 W5 B21 142.3(3) . .
C65 W5 B21 108.2(3) . .
C61 W5 B21 98.5(3) . .
C63 W5 B21 155.5(3) . .
B22 W5 C62 134.6(3) . .
B23 W5 C62 145.6(3) . .
B24 W5 C62 135.6(3) . .
C64 W5 C62 58.3(3) . .
C65 W5 C62 58.2(2) . .
C61 W5 C62 34.9(3) . .
C63 W5 C62 35.0(2) . .
B21 W5 C62 121.0(3) . .
B22 W5 W6 51.02(19) . .
B23 W5 W6 50.1(2) . .
B24 W5 W6 51.72(18) . .
C64 W5 W6 137.33(19) . .
C65 W5 W6 133.71(18) . .
C61 W5 W6 146.25(18) . .
C63 W5 W6 154.40(18) . .
B21 W5 W6 49.8(2) . .
C62 W5 W6 164.28(17) . .
B22 W5 Mo3 95.2(2) . .
B23 W5 Mo3 113.3(2) . .
B24 W5 Mo3 93.35(19) . .
C64 W5 Mo3 157.4(2) . .
C65 W5 Mo3 143.7(2) . .
C61 W5 Mo3 110.61(18) . .
C63 W5 Mo3 122.3(2) . .
B21 W5 Mo3 53.9(2) . .
C62 W5 Mo3 101.09(17) . .
W6 W5 Mo3 63.247(14) . .
B23 W6 B21 86.2(3) . .
B23 W6 B22 45.6(3) . .
B21 W6 B22 45.6(3) . .
B23 W6 B24 45.1(3) . .
B21 W6 B24 106.5(3) . .
B22 W6 B24 84.3(3) . .
B23 W6 C71 91.4(3) . .
B21 W6 C71 139.4(3) . .
B22 W6 C71 109.2(3) . .
B24 W6 C71 99.8(3) . .
B23 W6 C72 93.6(3) . .
B21 W6 C72 104.2(3) . .
B22 W6 C72 85.7(3) . .
B24 W6 C72 124.6(3) . .
C71 W6 C72 35.5(3) . .
B23 W6 C75 121.7(3) . .
B21 W6 C75 145.9(3) . .
B22 W6 C75 143.2(3) . .
B24 W6 C75 107.3(3) . .
C71 W6 C75 35.5(3) . .
C72 W6 C75 58.7(3) . .
B23 W6 C73 125.6(3) . .
B21 W6 C73 90.1(3) . .
B22 W6 C73 98.7(3) . .
B24 W6 C73 158.6(3) . .
C71 W6 C73 59.1(3) . .
C72 W6 C73 35.6(3) . .
C75 W6 C73 58.4(3) . .
B23 W6 C74 149.2(3) . .
B21 W6 C74 111.1(3) . .
B22 W6 C74 133.0(3) . .
B24 W6 C74 139.8(3) . .
C71 W6 C74 58.8(3) . .
C72 W6 C74 58.3(3) . .
C75 W6 C74 35.1(3) . .
C73 W6 C74 34.5(3) . .
B23 W6 W5 50.86(19) . .
B21 W6 W5 54.3(2) . .
B22 W6 W5 50.3(2) . .
B24 W6 W5 52.27(19) . .
C71 W6 W5 141.94(19) . .
C72 W6 W5 134.99(18) . .
C75 W6 W5 158.68(19) . .
C73 W6 W5 142.91(19) . .
C74 W6 W5 159.27(19) . .
B23 W6 Mo3 111.1(2) . .
B21 W6 Mo3 53.3(2) . .
B22 W6 Mo3 92.4(2) . .
B24 W6 Mo3 91.58(19) . .
C71 W6 Mo3 156.33(19) . .
C72 W6 Mo3 143.21(19) . .
C75 W6 Mo3 121.1(2) . .
C73 W6 Mo3 109.34(18) . .
C74 W6 Mo3 99.52(18) . .
W5 W6 Mo3 60.310(13) . .
C83 Mo3 C82 96.8(4) . .
C83 Mo3 C84 86.4(3) . .
C82 Mo3 C84 78.8(3) . .
C83 Mo3 C81 84.7(3) . .
C82 Mo3 C81 85.9(4) . .
C84 Mo3 C81 161.2(3) . .
C83 Mo3 B21 103.5(3) . .
C82 Mo3 B21 156.3(3) . .
C84 Mo3 B21 114.2(3) . .
C81 Mo3 B21 83.9(3) . .
C83 Mo3 W5 102.1(2) . .
C82 Mo3 W5 136.0(3) . .
C84 Mo3 W5 63.35(17) . .
C81 Mo3 W5 134.8(2) . .
B21 Mo3 W5 50.93(19) . .
C83 Mo3 W6 149.3(2) . .
C82 Mo3 W6 113.9(3) . .
C84 Mo3 W6 100.02(19) . .
C81 Mo3 W6 96.0(2) . .
B21 Mo3 W6 46.41(19) . .
W5 Mo3 W6 56.444(13) . .
B22 B21 W6 67.7(4) . .
B22 B21 W5 63.3(4) . .
W6 B21 W5 75.9(2) . .
B22 B21 Mo3 132.0(5) . .
W6 B21 Mo3 80.3(3) . .
W5 B21 Mo3 75.1(2) . .
B23 B22 B21 122.6(6) . .
B23 B22 W5 67.7(4) . .
B21 B22 W5 72.5(4) . .
B23 B22 W6 66.3(4) . .
B21 B22 W6 66.7(4) . .
W5 B22 W6 78.7(3) . .
B24 B23 B22 123.6(6) . .
B24 B23 W6 69.8(4) . .
B22 B23 W6 68.1(4) . .
B24 B23 W5 69.9(4) . .
B22 B23 W5 66.7(4) . .
W6 B23 W5 79.0(2) . .
B23 B24 W6 65.1(4) . .
B23 B24 W5 65.5(3) . .
W6 B24 W5 76.0(2) . .
C65 C61 C62 108.2(7) . .
C65 C61 C66 125.9(8) . .
C62 C61 C66 125.7(8) . .
C65 C61 W5 71.8(4) . .
C62 C61 W5 73.5(4) . .
C66 C61 W5 124.5(5) . .
C61 C62 C63 108.8(7) . .
C61 C62 C67 125.2(7) . .
C63 C62 C67 125.2(7) . .
C61 C62 W5 71.7(4) . .
C63 C62 W5 71.9(4) . .
C67 C62 W5 130.5(5) . .
C62 C63 C64 107.0(7) . .
C62 C63 C68 126.7(8) . .
C64 C63 C68 126.2(8) . .
C62 C63 W5 73.2(4) . .
C64 C63 W5 70.8(4) . .
C68 C63 W5 125.2(5) . .
C63 C64 C65 108.4(6) . .
C63 C64 C69 123.4(9) . .
C65 C64 C69 127.7(9) . .
C63 C64 W5 73.7(4) . .
C65 C64 W5 72.6(4) . .
C69 C64 W5 126.4(6) . .
C61 C65 C64 107.7(7) . .
C61 C65 C70 126.7(9) . .
C64 C65 C70 125.1(8) . .
C61 C65 W5 73.2(4) . .
C64 C65 W5 71.6(4) . .
C70 C65 W5 127.5(6) . .
C61 C66 H66A 109.5 . .
C61 C66 H66B 109.5 . .
H66A C66 H66B 109.5 . .
C61 C66 H66C 109.5 . .
H66A C66 H66C 109.5 . .
H66B C66 H66C 109.5 . .
C62 C67 H67A 109.5 . .
C62 C67 H67B 109.5 . .
H67A C67 H67B 109.5 . .
C62 C67 H67C 109.5 . .
H67A C67 H67C 109.5 . .
H67B C67 H67C 109.5 . .
C63 C68 H68A 109.5 . .
C63 C68 H68B 109.5 . .
H68A C68 H68B 109.5 . .
C63 C68 H68C 109.5 . .
H68A C68 H68C 109.5 . .
H68B C68 H68C 109.5 . .
C64 C69 H69A 109.5 . .
C64 C69 H69B 109.5 . .
H69A C69 H69B 109.5 . .
C64 C69 H69C 109.5 . .
H69A C69 H69C 109.5 . .
H69B C69 H69C 109.5 . .
C65 C70 H70A 109.5 . .
C65 C70 H70B 109.5 . .
H70A C70 H70B 109.5 . .
C65 C70 H70C 109.5 . .
H70A C70 H70C 109.5 . .
H70B C70 H70C 109.5 . .
C72 C71 C75 107.2(7) . .
C72 C71 C76 126.4(7) . .
C75 C71 C76 126.1(8) . .
C72 C71 W6 72.4(4) . .
C75 C71 W6 72.5(4) . .
C76 C71 W6 124.9(5) . .
C71 C72 C73 108.1(7) . .
C71 C72 C77 125.5(7) . .
C73 C72 C77 125.9(7) . .
C71 C72 W6 72.1(4) . .
C73 C72 W6 72.7(4) . .
C77 C72 W6 127.5(5) . .
C74 C73 C72 108.3(7) . .
C74 C73 C78 126.7(7) . .
C72 C73 C78 124.6(7) . .
C74 C73 W6 73.9(4) . .
C72 C73 W6 71.7(4) . .
C78 C73 W6 126.3(5) . .
C73 C74 C75 108.0(7) . .
C73 C74 C79 126.6(8) . .
C75 C74 C79 125.3(8) . .
C73 C74 W6 71.6(4) . .
C75 C74 W6 70.9(4) . .
C79 C74 W6 126.6(5) . .
C74 C75 C71 108.5(7) . .
C74 C75 C80 125.2(8) . .
C71 C75 C80 126.0(8) . .
C74 C75 W6 74.0(4) . .
C71 C75 W6 72.0(4) . .
C80 C75 W6 125.7(5) . .
C71 C76 H76A 109.5 . .
C71 C76 H76B 109.5 . .
H76A C76 H76B 109.5 . .
C71 C76 H76C 109.5 . .
H76A C76 H76C 109.5 . .
H76B C76 H76C 109.5 . .
C72 C77 H77A 109.5 . .
C72 C77 H77B 109.5 . .
H77A C77 H77B 109.5 . .
C72 C77 H77C 109.5 . .
H77A C77 H77C 109.5 . .
H77B C77 H77C 109.5 . .
C73 C78 H78A 109.5 . .
C73 C78 H78B 109.5 . .
H78A C78 H78B 109.5 . .
C73 C78 H78C 109.5 . .
H78A C78 H78C 109.5 . .
H78B C78 H78C 109.5 . .
C74 C79 H79A 109.5 . .
C74 C79 H79B 109.5 . .
H79A C79 H79B 109.5 . .
C74 C79 H79C 109.5 . .
H79A C79 H79C 109.5 . .
H79B C79 H79C 109.5 . .
C75 C80 H80A 109.5 . .
C75 C80 H80B 109.5 . .
H80A C80 H80B 109.5 . .
C75 C80 H80C 109.5 . .
H80A C80 H80C 109.5 . .
H80B C80 H80C 109.5 . .
O81 C81 Mo3 173.1(7) . .
O82 C82 Mo3 176.6(9) . .
O83 C83 Mo3 178.1(7) . .
O84 C84 Mo3 162.7(5) . .
B33 W7 B32 45.2(3) . .
B33 W7 B31 86.1(3) . .
B32 W7 B31 46.3(3) . .
B33 W7 B34 45.3(3) . .
B32 W7 B34 84.1(3) . .
B31 W7 B34 105.7(3) . .
B33 W7 C91 121.2(3) . .
B32 W7 C91 141.7(3) . .
B31 W7 C91 146.0(3) . .
B34 W7 C91 108.1(3) . .
B33 W7 C95 89.8(3) . .
B32 W7 C95 107.8(3) . .
B31 W7 C95 140.1(3) . .
B34 W7 C95 99.1(3) . .
C91 W7 C95 35.7(3) . .
B33 W7 C94 90.5(3) . .
B32 W7 C94 83.8(3) . .
B31 W7 C94 105.3(3) . .
B34 W7 C94 122.3(3) . .
C91 W7 C94 58.7(3) . .
C95 W7 C94 35.0(3) . .
B33 W7 C92 146.7(3) . .
B32 W7 C92 131.4(3) . .
B31 W7 C92 111.9(3) . .
B34 W7 C92 140.5(3) . .
C91 W7 C92 34.3(3) . .
C95 W7 C92 58.1(3) . .
C94 W7 C92 58.4(2) . .
B33 W7 C93 121.8(3) . .
B32 W7 C93 95.7(3) . .
B31 W7 C93 90.2(3) . .
B34 W7 C93 157.0(3) . .
C91 W7 C93 59.0(3) . .
C95 W7 C93 59.0(3) . .
C94 W7 C93 35.4(3) . .
C92 W7 C93 35.8(3) . .
B33 W7 W8 50.5(2) . .
B32 W7 W8 49.60(19) . .
B31 W7 W8 53.38(19) . .
B34 W7 W8 52.33(18) . .
C91 W7 W8 160.0(2) . .
C95 W7 W8 140.15(19) . .
C94 W7 W8 132.03(18) . .
C92 W7 W8 161.4(2) . .
C93 W7 W8 140.57(19) . .
B33 W7 Mo4 111.5(2) . .
B32 W7 Mo4 93.14(19) . .
B31 W7 Mo4 52.95(19) . .
B34 W7 Mo4 91.26(19) . .
C91 W7 Mo4 121.8(2) . .
C95 W7 Mo4 157.3(2) . .
C94 W7 Mo4 145.5(2) . .
C92 W7 Mo4 101.61(18) . .
C93 W7 Mo4 111.66(19) . .
W8 W7 Mo4 61.065(12) . .
B32 W8 B33 45.3(3) . .
B32 W8 B34 84.4(3) . .
B33 W8 B34 44.9(3) . .
B32 W8 C104 140.8(3) . .
B33 W8 C104 120.0(3) . .
B34 W8 C104 106.5(3) . .
B32 W8 B31 45.3(3) . .
B33 W8 B31 83.0(3) . .
B34 W8 B31 101.7(3) . .
C104 W8 B31 151.5(2) . .
B32 W8 C103 107.5(3) . .
B33 W8 C103 88.1(3) . .
B34 W8 C103 95.6(2) . .
C104 W8 C103 35.5(2) . .
B31 W8 C103 144.8(3) . .
B32 W8 C101 94.2(3) . .
B33 W8 C101 119.4(3) . .
B34 W8 C101 153.6(2) . .
C104 W8 C101 59.4(2) . .
B31 W8 C101 95.7(2) . .
C103 W8 C101 59.6(2) . .
B32 W8 C102 82.2(3) . .
B33 W8 C102 87.7(2) . .
B34 W8 C102 118.3(2) . .
C104 W8 C102 59.2(2) . .
B31 W8 C102 109.7(2) . .
C103 W8 C102 35.7(2) . .
C101 W8 C102 35.8(2) . .
B32 W8 C105 129.2(3) . .
B33 W8 C105 144.9(3) . .
B34 W8 C105 140.9(3) . .
C104 W8 C105 35.5(2) . .
B31 W8 C105 116.1(2) . .
C103 W8 C105 58.9(2) . .
C101 W8 C105 35.2(2) . .
C102 W8 C105 58.9(2) . .
B32 W8 W7 50.61(19) . .
B33 W8 W7 49.78(19) . .
B34 W8 W7 51.75(19) . .
C104 W8 W7 157.96(17) . .
B31 W8 W7 49.96(18) . .
C103 W8 W7 137.35(17) . .
C101 W8 W7 141.54(17) . .
C102 W8 W7 130.32(17) . .
C105 W8 W7 163.40(16) . .
B32 W8 Mo4 95.19(19) . .
B33 W8 Mo4 112.53(19) . .
B34 W8 Mo4 92.17(19) . .
C104 W8 Mo4 121.17(18) . .
B31 W8 Mo4 53.26(18) . .
C103 W8 Mo4 156.63(18) . .
C101 W8 Mo4 114.23(16) . .
C102 W8 Mo4 148.80(16) . .
C105 W8 Mo4 102.24(16) . .
W7 W8 Mo4 62.836(14) . .
C113 Mo4 C112 90.7(3) . .
C113 Mo4 C111 84.0(3) . .
C112 Mo4 C111 83.2(3) . .
C113 Mo4 C114 86.1(3) . .
C112 Mo4 C114 82.9(3) . .
C111 Mo4 C114 162.9(3) . .
C113 Mo4 B31 104.0(3) . .
C112 Mo4 B31 157.7(3) . .
C111 Mo4 B31 114.5(3) . .
C114 Mo4 B31 81.5(3) . .
C113 Mo4 W8 102.90(19) . .
C112 Mo4 W8 143.5(2) . .
C111 Mo4 W8 65.0(2) . .
C114 Mo4 W8 131.1(2) . .
B31 Mo4 W8 49.68(17) . .
C113 Mo4 W7 149.9(2) . .
C112 Mo4 W7 119.1(2) . .
C111 Mo4 W7 102.4(2) . .
C114 Mo4 W7 93.2(2) . .
B31 Mo4 W7 46.41(18) . .
W8 Mo4 W7 56.099(13) . .
B32 B31 W7 66.7(3) . .
B32 B31 W8 63.0(3) . .
W7 B31 W8 76.7(2) . .
B32 B31 Mo4 132.6(5) . .
W7 B31 Mo4 80.6(2) . .
W8 B31 Mo4 77.1(2) . .
B33 B32 B31 122.5(5) . .
B33 B32 W8 68.3(4) . .
B31 B32 W8 71.7(3) . .
B33 B32 W7 66.6(4) . .
B31 B32 W7 67.0(3) . .
W8 B32 W7 79.8(2) . .
B32 B33 B34 123.8(5) . .
B32 B33 W7 68.2(4) . .
B34 B33 W7 70.2(4) . .
B32 B33 W8 66.4(3) . .
B34 B33 W8 70.3(3) . .
W7 B33 W8 79.7(2) . .
B33 B34 W7 64.4(3) . .
B33 B34 W8 64.8(3) . .
W7 B34 W8 75.9(2) . .
C92 C91 C95 108.3(7) . .
C92 C91 C96 124.3(8) . .
C95 C91 C96 126.9(9) . .
C92 C91 W7 74.2(4) . .
C95 C91 W7 72.3(4) . .
C96 C91 W7 125.3(6) . .
C91 C92 C93 109.3(7) . .
C91 C92 C97 126.2(8) . .
C93 C92 C97 124.3(8) . .
C91 C92 W7 71.5(4) . .
C93 C92 W7 72.4(4) . .
C97 C92 W7 126.3(5) . .
C94 C93 C92 105.2(7) . .
C94 C93 C98 125.9(8) . .
C92 C93 C98 128.5(8) . .
C94 C93 W7 71.2(4) . .
C92 C93 W7 71.8(4) . .
C98 C93 W7 126.3(5) . .
C95 C94 C93 109.2(7) . .
C95 C94 C99 124.8(8) . .
C93 C94 C99 125.4(9) . .
C95 C94 W7 72.1(4) . .
C93 C94 W7 73.4(4) . .
C99 C94 W7 127.6(5) . .
C94 C95 C91 107.9(7) . .
C94 C95 C100 126.0(9) . .
C91 C95 C100 125.8(9) . .
C94 C95 W7 72.9(4) . .
C91 C95 W7 72.1(4) . .
C100 C95 W7 126.0(6) . .
C91 C96 H96A 109.5 . .
C91 C96 H96B 109.5 . .
H96A C96 H96B 109.5 . .
C91 C96 H96C 109.5 . .
H96A C96 H96C 109.5 . .
H96B C96 H96C 109.5 . .
C92 C97 H97A 109.5 . .
C92 C97 H97B 109.5 . .
H97A C97 H97B 109.5 . .
C92 C97 H97C 109.5 . .
H97A C97 H97C 109.5 . .
H97B C97 H97C 109.5 . .
C93 C98 H98A 109.5 . .
C93 C98 H98B 109.5 . .
H98A C98 H98B 109.5 . .
C93 C98 H98C 109.5 . .
H98A C98 H98C 109.5 . .
H98B C98 H98C 109.5 . .
C94 C99 H99A 109.5 . .
C94 C99 H99B 109.5 . .
H99A C99 H99B 109.5 . .
C94 C99 H99C 109.5 . .
H99A C99 H99C 109.5 . .
H99B C99 H99C 109.5 . .
C95 C100 H10D 109.5 . .
C95 C100 H10E 109.5 . .
H10D C100 H10E 109.5 . .
C95 C100 H10F 109.5 . .
H10D C100 H10F 109.5 . .
H10E C100 H10F 109.5 . .
C105 C101 C102 107.5(6) . .
C105 C101 C106 127.2(6) . .
C102 C101 C106 125.0(6) . .
C105 C101 W8 72.8(4) . .
C102 C101 W8 72.3(3) . .
C106 C101 W8 125.2(5) . .
C103 C102 C101 107.8(6) . .
C103 C102 C107 126.1(6) . .
C101 C102 C107 125.4(6) . .
C103 C102 W8 71.9(4) . .
C101 C102 W8 71.9(3) . .
C107 C102 W8 129.1(5) . .
C104 C103 C102 108.0(6) . .
C104 C103 C108 125.1(7) . .
C102 C103 C108 126.7(7) . .
C104 C103 W8 72.1(4) . .
C102 C103 W8 72.4(3) . .
C108 C103 W8 126.1(5) . .
C103 C104 C105 108.0(6) . .
C103 C104 C109 126.1(6) . .
C105 C104 C109 125.1(7) . .
C103 C104 W8 72.5(4) . .
C105 C104 W8 72.9(4) . .
C109 C104 W8 128.6(5) . .
C101 C105 C104 108.7(6) . .
C101 C105 C110 124.6(6) . .
C104 C105 C110 126.2(6) . .
C101 C105 W8 72.0(4) . .
C104 C105 W8 71.6(4) . .
C110 C105 W8 129.0(5) . .
C101 C106 H10G 109.5 . .
C101 C106 H10H 109.5 . .
H10G C106 H10H 109.5 . .
C101 C106 H10I 109.5 . .
H10G C106 H10I 109.5 . .
H10H C106 H10I 109.5 . .
C102 C107 H10J 109.5 . .
C102 C107 H10K 109.5 . .
H10J C107 H10K 109.5 . .
C102 C107 H10L 109.5 . .
H10J C107 H10L 109.5 . .
H10K C107 H10L 109.5 . .
C103 C108 H10M 109.5 . .
C103 C108 H10N 109.5 . .
H10M C108 H10N 109.5 . .
C103 C108 H10O 109.5 . .
H10M C108 H10O 109.5 . .
H10N C108 H10O 109.5 . .
C104 C109 H10P 109.5 . .
C104 C109 H10Q 109.5 . .
H10P C109 H10Q 109.5 . .
C104 C109 H10R 109.5 . .
H10P C109 H10R 109.5 . .
H10Q C109 H10R 109.5 . .
C105 C110 H11A 109.5 . .
C105 C110 H11B 109.5 . .
H11A C110 H11B 109.5 . .
C105 C110 H11C 109.5 . .
H11A C110 H11C 109.5 . .
H11B C110 H11C 109.5 . .
O111 C111 Mo4 163.7(6) . .
O112 C112 Mo4 179.5(7) . .
O113 C113 Mo4 178.8(7) . .
O114 C114 Mo4 174.0(7) . .

loop_
_geom_bond_atom_site_label_1
_geom_bond_atom_site_label_2
_geom_bond_distance
_geom_bond_site_symmetry_2
W1 B2 2.200(7) .
W1 B3 2.235(7) .
W1 B4 2.325(7) .
W1 C1 2.338(6) .
W1 C4 2.339(6) .
W1 C2 2.340(6) .
W1 C3 2.340(6) .
W1 B1 2.360(7) .
W1 C5 2.361(6) .
W1 W2 2.8420(4) .
W1 Mo1 2.9859(6) .
W2 B3 2.204(7) .
W2 B1 2.219(7) .
W2 B2 2.219(7) .
W2 B4 2.298(7) .
W2 C11 2.332(6) .
W2 C15 2.341(6) .
W2 C14 2.351(6) .
W2 C12 2.354(7) .
W2 C13 2.366(7) .
W2 Mo1 3.0422(6) .
Mo1 C22 1.972(9) .
Mo1 C23 1.974(7) .
Mo1 C24 2.015(7) .
Mo1 C21 2.041(8) .
Mo1 B1 2.475(7) .
B1 B2 1.749(10) .
B2 B3 1.697(11) .
B3 B4 1.736(11) .
C1 C2 1.426(10) .
C1 C5 1.433(9) .
C1 C6 1.503(10) .
C2 C3 1.414(9) .
C2 C7 1.506(9) .
C3 C4 1.425(9) .
C3 C8 1.508(10) .
C4 C5 1.432(9) .
C4 C9 1.504(9) .
C5 C10 1.503(9) .
C6 H6A 0.9800 .
C6 H6B 0.9800 .
C6 H6C 0.9800 .
C7 H7A 0.9800 .
C7 H7B 0.9800 .
C7 H7C 0.9800 .
C8 H8A 0.9800 .
C8 H8B 0.9800 .
C8 H8C 0.9800 .
C9 H9A 0.9800 .
C9 H9B 0.9800 .
C9 H9C 0.9800 .
C10 H10A 0.9800 .
C10 H10B 0.9800 .
C10 H10C 0.9800 .
C11 C12 1.396(11) .
C11 C15 1.429(10) .
C11 C16 1.505(10) .
C12 C13 1.416(11) .
C12 C17 1.506(11) .
C13 C14 1.440(10) .
C13 C18 1.511(11) .
C14 C15 1.397(10) .
C14 C19 1.495(11) .
C15 C20 1.507(10) .
C16 H16A 0.9800 .
C16 H16B 0.9800 .
C16 H16C 0.9800 .
C17 H17A 0.9800 .
C17 H17B 0.9800 .
C17 H17C 0.9800 .
C18 H18A 0.9800 .
C18 H18B 0.9800 .
C18 H18C 0.9800 .
C19 H19A 0.9800 .
C19 H19B 0.9800 .
C19 H19C 0.9800 .
C20 H20A 0.9800 .
C20 H20B 0.9800 .
C20 H20C 0.9800 .
C21 O21 1.146(10) .
C22 O22 1.137(11) .
C23 O23 1.152(9) .
C24 O24 1.154(9) .
W3 B12 2.208(7) .
W3 B13 2.219(7) .
W3 B14 2.303(8) .
W3 C31 2.324(7) .
W3 C35 2.333(6) .
W3 C34 2.342(6) .
W3 C33 2.344(7) .
W3 C32 2.348(7) .
W3 B11 2.355(8) .
W3 W4 2.8319(4) .
W3 Mo2 2.9863(7) .
W4 B13 2.204(7) .
W4 B12 2.227(8) .
W4 B11 2.238(7) .
W4 B14 2.290(7) .
W4 C43 2.322(7) .
W4 C42 2.325(6) .
W4 C44 2.336(6) .
W4 C41 2.347(6) .
W4 C45 2.359(6) .
W4 Mo2 3.0152(7) .
Mo2 C53 1.973(8) .
Mo2 C52 1.992(8) .
Mo2 C54 2.012(9) .
Mo2 C51 2.057(9) .
Mo2 B11 2.439(8) .
B11 B12 1.746(11) .
B12 B13 1.700(11) .
B13 B14 1.737(10) .
C31 C32 1.427(11) .
C31 C35 1.428(11) .
C31 C36 1.496(11) .
C32 C33 1.425(11) .
C32 C37 1.516(11) .
C33 C34 1.446(10) .
C33 C38 1.500(11) .
C34 C35 1.401(11) .
C34 C39 1.498(11) .
C35 C40 1.502(10) .
C36 H36A 0.9800 .
C36 H36B 0.9800 .
C36 H36C 0.9800 .
C37 H37A 0.9800 .
C37 H37B 0.9800 .
C37 H37C 0.9800 .
C38 H38A 0.9800 .
C38 H38B 0.9800 .
C38 H38C 0.9800 .
C39 H39A 0.9800 .
C39 H39B 0.9800 .
C39 H39C 0.9800 .
C40 H40A 0.9800 .
C40 H40B 0.9800 .
C40 H40C 0.9800 .
C41 C45 1.426(9) .
C41 C42 1.429(10) .
C41 C46 1.500(10) .
C42 C43 1.405(10) .
C42 C47 1.526(10) .
C43 C44 1.425(10) .
C43 C48 1.496(10) .
C44 C45 1.425(10) .
C44 C49 1.510(10) .
C45 C50 1.495(10) .
C46 H46A 0.9800 .
C46 H46B 0.9800 .
C46 H46C 0.9800 .
C47 H47A 0.9800 .
C47 H47B 0.9800 .
C47 H47C 0.9800 .
C48 H48A 0.9800 .
C48 H48B 0.9800 .
C48 H48C 0.9800 .
C49 H49A 0.9800 .
C49 H49B 0.9800 .
C49 H49C 0.9800 .
C50 H50A 0.9800 .
C50 H50B 0.9800 .
C50 H50C 0.9800 .
C51 O51 1.126(11) .
C52 O52 1.147(10) .
C53 O53 1.150(10) .
C54 O54 1.149(10) .
W5 B22 2.217(8) .
W5 B23 2.233(7) .
W5 B24 2.303(8) .
W5 C64 2.313(7) .
W5 C65 2.327(7) .
W5 C61 2.345(7) .
W5 C63 2.351(7) .
W5 B21 2.366(8) .
W5 C62 2.367(6) .
W5 W6 2.8259(4) .
W5 Mo3 2.9458(6) .
W6 B23 2.210(8) .
W6 B21 2.225(8) .
W6 B22 2.240(7) .
W6 B24 2.286(7) .
W6 C71 2.331(7) .
W6 C72 2.336(7) .
W6 C75 2.338(7) .
W6 C73 2.349(7) .
W6 C74 2.379(7) .
W6 Mo3 3.0280(6) .
Mo3 C83 1.976(8) .
Mo3 C82 1.978(8) .
Mo3 C84 2.008(6) .
Mo3 C81 2.046(8) .
Mo3 B21 2.463(8) .
B21 B22 1.730(11) .
B22 B23 1.725(12) .
B23 B24 1.724(11) .
C61 C65 1.408(11) .
C61 C62 1.411(10) .
C61 C66 1.513(11) .
C62 C63 1.418(10) .
C62 C67 1.521(10) .
C63 C64 1.420(12) .
C63 C68 1.503(11) .
C64 C65 1.426(12) .
C64 C69 1.517(11) .
C65 C70 1.505(11) .
C66 H66A 0.9800 .
C66 H66B 0.9800 .
C66 H66C 0.9800 .
C67 H67A 0.9800 .
C67 H67B 0.9800 .
C67 H67C 0.9800 .
C68 H68A 0.9800 .
C68 H68B 0.9800 .
C68 H68C 0.9800 .
C69 H69A 0.9800 .
C69 H69B 0.9800 .
C69 H69C 0.9800 .
C70 H70A 0.9800 .
C70 H70B 0.9800 .
C70 H70C 0.9800 .
C71 C72 1.421(11) .
C71 C75 1.425(11) .
C71 C76 1.509(11) .
C72 C73 1.430(10) .
C72 C77 1.487(10) .
C73 C74 1.403(11) .
C73 C78 1.514(11) .
C74 C75 1.424(11) .
C74 C79 1.499(11) .
C75 C80 1.521(11) .
C76 H76A 0.9800 .
C76 H76B 0.9800 .
C76 H76C 0.9800 .
C77 H77A 0.9800 .
C77 H77B 0.9800 .
C77 H77C 0.9800 .
C78 H78A 0.9800 .
C78 H78B 0.9800 .
C78 H78C 0.9800 .
C79 H79A 0.9800 .
C79 H79B 0.9800 .
C79 H79C 0.9800 .
C80 H80A 0.9800 .
C80 H80B 0.9800 .
C80 H80C 0.9800 .
C81 O81 1.145(10) .
C82 O82 1.135(11) .
C83 O83 1.160(10) .
C84 O84 1.163(8) .
W7 B33 2.204(7) .
W7 B32 2.230(7) .
W7 B31 2.234(8) .
W7 B34 2.299(7) .
W7 C91 2.326(7) .
W7 C95 2.329(7) .
W7 C94 2.339(7) .
W7 C92 2.360(7) .
W7 C93 2.368(7) .
W7 W8 2.8396(4) .
W7 Mo4 3.0438(6) .
W8 B32 2.197(7) .
W8 B33 2.227(7) .
W8 B34 2.317(7) .
W8 C104 2.338(6) .
W8 B31 2.342(7) .
W8 C103 2.343(6) .
W8 C101 2.345(6) .
W8 C102 2.351(6) .
W8 C105 2.356(6) .
W8 Mo4 2.9941(6) .
Mo4 C113 1.977(7) .
Mo4 C112 1.983(7) .
Mo4 C111 2.027(7) .
Mo4 C114 2.040(7) .
Mo4 B31 2.462(7) .
B31 B32 1.754(10) .
B32 B33 1.703(11) .
B33 B34 1.737(11) .
C91 C92 1.383(12) .
C91 C95 1.426(11) .
C91 C96 1.513(12) .
C92 C93 1.452(10) .
C92 C97 1.520(10) .
C93 C94 1.432(11) .
C93 C98 1.493(11) .
C94 C95 1.403(12) .
C94 C99 1.489(10) .
C95 C100 1.510(11) .
C96 H96A 0.9800 .
C96 H96B 0.9800 .
C96 H96C 0.9800 .
C97 H97A 0.9800 .
C97 H97B 0.9800 .
C97 H97C 0.9800 .
C98 H98A 0.9800 .
C98 H98B 0.9800 .
C98 H98C 0.9800 .
C99 H99A 0.9800 .
C99 H99B 0.9800 .
C99 H99C 0.9800 .
C100 H10D 0.9800 .
C100 H10E 0.9800 .
C100 H10F 0.9800 .
C101 C105 1.422(9) .
C101 C102 1.445(9) .
C101 C106 1.482(9) .
C102 C103 1.439(10) .
C102 C107 1.491(9) .
C103 C104 1.426(10) .
C103 C108 1.500(9) .
C104 C105 1.432(9) .
C104 C109 1.506(10) .
C105 C110 1.500(9) .
C106 H10G 0.9800 .
C106 H10H 0.9800 .
C106 H10I 0.9800 .
C107 H10J 0.9800 .
C107 H10K 0.9800 .
C107 H10L 0.9800 .
C108 H10M 0.9800 .
C108 H10N 0.9800 .
C108 H10O 0.9800 .
C109 H10P 0.9800 .
C109 H10Q 0.9800 .
C109 H10R 0.9800 .
C110 H11A 0.9800 .
C110 H11B 0.9800 .
C110 H11C 0.9800 .
C111 O111 1.156(9) .
C112 O112 1.145(9) .
C113 O113 1.145(9) .
C114 O114 1.140(9) .

loop_
_geom_torsion_atom_site_label_1
_geom_torsion_atom_site_label_2
_geom_torsion_atom_site_label_3
_geom_torsion_atom_site_label_4
_geom_torsion
_geom_torsion_site_symmetry_1
_geom_torsion_site_symmetry_2
_geom_torsion_site_symmetry_3
_geom_torsion_site_symmetry_4
W2 B1 B2 B3 38.1(5) . . . .
W1 B1 B2 B3 -48.4(5) . . . .
Mo1 B1 B2 B3 -13.5(9) . . . .
W2 B1 B2 W1 86.5(2) . . . .
Mo1 B1 B2 W1 34.9(5) . . . .
W1 B1 B2 W2 -86.5(2) . . . .
Mo1 B1 B2 W2 -51.6(5) . . . .
B1 B2 B3 B4 6.8(9) . . . .
W1 B2 B3 B4 -43.1(5) . . . .
W2 B2 B3 B4 44.9(5) . . . .
B1 B2 B3 W2 -38.0(5) . . . .
W1 B2 B3 W2 -87.98(19) . . . .
B1 B2 B3 W1 50.0(5) . . . .
W2 B2 B3 W1 87.98(19) . . . .
B2 B3 B4 W2 -44.0(5) . . . .
W1 B3 B4 W2 -85.7(2) . . . .
B2 B3 B4 W1 41.7(5) . . . .
W2 B3 B4 W1 85.7(2) . . . .
C5 C1 C2 C3 0.9(7) . . . .
C6 C1 C2 C3 175.1(6) . . . .
W1 C1 C2 C3 -63.9(4) . . . .
C5 C1 C2 C7 -169.8(6) . . . .
C6 C1 C2 C7 4.4(11) . . . .
W1 C1 C2 C7 125.4(6) . . . .
C5 C1 C2 W1 64.8(4) . . . .
C6 C1 C2 W1 -121.0(7) . . . .
C1 C2 C3 C4 -0.1(7) . . . .
C7 C2 C3 C4 170.3(6) . . . .
W1 C2 C3 C4 -63.8(5) . . . .
C1 C2 C3 C8 -171.1(6) . . . .
C7 C2 C3 C8 -0.8(11) . . . .
W1 C2 C3 C8 125.1(7) . . . .
C1 C2 C3 W1 63.7(4) . . . .
C7 C2 C3 W1 -125.9(7) . . . .
C2 C3 C4 C5 -0.8(7) . . . .
C8 C3 C4 C5 170.4(6) . . . .
W1 C3 C4 C5 -64.7(4) . . . .
C2 C3 C4 C9 -174.1(6) . . . .
C8 C3 C4 C9 -2.9(11) . . . .
W1 C3 C4 C9 122.0(7) . . . .
C2 C3 C4 W1 63.9(4) . . . .
C8 C3 C4 W1 -124.9(6) . . . .
C3 C4 C5 C1 1.4(7) . . . .
C9 C4 C5 C1 174.6(6) . . . .
W1 C4 C5 C1 -62.9(4) . . . .
C3 C4 C5 C10 -169.5(6) . . . .
C9 C4 C5 C10 3.8(11) . . . .
W1 C4 C5 C10 126.3(7) . . . .
C3 C4 C5 W1 64.2(5) . . . .
C9 C4 C5 W1 -122.6(7) . . . .
C2 C1 C5 C4 -1.4(7) . . . .
C6 C1 C5 C4 -175.8(6) . . . .
W1 C1 C5 C4 62.9(4) . . . .
C2 C1 C5 C10 169.1(6) . . . .
C6 C1 C5 C10 -5.2(11) . . . .
W1 C1 C5 C10 -126.6(7) . . . .
C2 C1 C5 W1 -64.3(4) . . . .
C6 C1 C5 W1 121.3(7) . . . .
C15 C11 C12 C13 -0.3(8) . . . .
C16 C11 C12 C13 -172.1(7) . . . .
W2 C11 C12 C13 64.4(5) . . . .
C15 C11 C12 C17 172.1(7) . . . .
C16 C11 C12 C17 0.3(12) . . . .
W2 C11 C12 C17 -123.2(8) . . . .
C15 C11 C12 W2 -64.7(5) . . . .
C16 C11 C12 W2 123.6(7) . . . .
C11 C12 C13 C14 -0.3(8) . . . .
C17 C12 C13 C14 -172.7(7) . . . .
W2 C12 C13 C14 63.3(5) . . . .
C11 C12 C13 C18 175.6(7) . . . .
C17 C12 C13 C18 3.3(12) . . . .
W2 C12 C13 C18 -120.8(8) . . . .
C11 C12 C13 W2 -63.6(5) . . . .
C17 C12 C13 W2 124.0(7) . . . .
C12 C13 C14 C15 0.8(8) . . . .
C18 C13 C14 C15 -175.2(7) . . . .
W2 C13 C14 C15 64.3(5) . . . .
C12 C13 C14 C19 172.3(7) . . . .
C18 C13 C14 C19 -3.7(12) . . . .
W2 C13 C14 C19 -124.2(7) . . . .
C12 C13 C14 W2 -63.6(5) . . . .
C18 C13 C14 W2 120.4(8) . . . .
C13 C14 C15 C11 -1.0(7) . . . .
C19 C14 C15 C11 -172.6(7) . . . .
W2 C14 C15 C11 63.7(4) . . . .
C13 C14 C15 C20 171.9(6) . . . .
C19 C14 C15 C20 0.3(11) . . . .
W2 C14 C15 C20 -123.4(7) . . . .
C13 C14 C15 W2 -64.7(5) . . . .
C19 C14 C15 W2 123.7(7) . . . .
C12 C11 C15 C14 0.8(7) . . . .
C16 C11 C15 C14 172.5(7) . . . .
W2 C11 C15 C14 -64.5(4) . . . .
C12 C11 C15 C20 -171.8(7) . . . .
C16 C11 C15 C20 -0.1(11) . . . .
W2 C11 C15 C20 122.9(7) . . . .
C12 C11 C15 W2 65.3(5) . . . .
C16 C11 C15 W2 -122.9(7) . . . .
W4 B11 B12 B13 -38.8(5) . . . .
W3 B11 B12 B13 46.9(5) . . . .
Mo2 B11 B12 B13 10.7(10) . . . .
W4 B11 B12 W3 -85.7(2) . . . .
Mo2 B11 B12 W3 -36.2(5) . . . .
W3 B11 B12 W4 85.7(2) . . . .
Mo2 B11 B12 W4 49.5(5) . . . .
B11 B12 B13 B14 -5.5(10) . . . .
W3 B12 B13 B14 43.2(6) . . . .
W4 B12 B13 B14 -44.5(6) . . . .
B11 B12 B13 W4 39.0(5) . . . .
W3 B12 B13 W4 87.6(2) . . . .
B11 B12 B13 W3 -48.6(5) . . . .
W4 B12 B13 W3 -87.6(2) . . . .
B12 B13 B14 W4 43.8(5) . . . .
W3 B13 B14 W4 85.9(2) . . . .
B12 B13 B14 W3 -42.1(5) . . . .
W4 B13 B14 W3 -85.9(2) . . . .
C35 C31 C32 C33 2.2(8) . . . .
C36 C31 C32 C33 173.2(7) . . . .
W3 C31 C32 C33 -62.9(5) . . . .
C35 C31 C32 C37 -172.2(7) . . . .
C36 C31 C32 C37 -1.3(12) . . . .
W3 C31 C32 C37 122.7(8) . . . .
C35 C31 C32 W3 65.1(5) . . . .
C36 C31 C32 W3 -124.0(7) . . . .
C31 C32 C33 C34 -1.8(7) . . . .
C37 C32 C33 C34 172.6(7) . . . .
W3 C32 C33 C34 -64.1(4) . . . .
C31 C32 C33 C38 -172.1(7) . . . .
C37 C32 C33 C38 2.4(12) . . . .
W3 C32 C33 C38 125.6(8) . . . .
C31 C32 C33 W3 62.3(5) . . . .
C37 C32 C33 W3 -123.3(8) . . . .
C32 C33 C34 C35 0.8(7) . . . .
C38 C33 C34 C35 171.4(7) . . . .
W3 C33 C34 C35 -63.7(5) . . . .
C32 C33 C34 C39 -173.4(7) . . . .
C38 C33 C34 C39 -2.8(11) . . . .
W3 C33 C34 C39 122.1(7) . . . .
C32 C33 C34 W3 64.5(5) . . . .
C38 C33 C34 W3 -124.9(7) . . . .
C33 C34 C35 C31 0.6(8) . . . .
C39 C34 C35 C31 174.8(7) . . . .
W3 C34 C35 C31 -63.1(5) . . . .
C33 C34 C35 C40 -171.0(6) . . . .
C39 C34 C35 C40 3.2(11) . . . .
W3 C34 C35 C40 125.3(7) . . . .
C33 C34 C35 W3 63.7(5) . . . .
C39 C34 C35 W3 -122.2(7) . . . .
C32 C31 C35 C34 -1.7(8) . . . .
C36 C31 C35 C34 -172.5(7) . . . .
W3 C31 C35 C34 63.8(5) . . . .
C32 C31 C35 C40 170.1(6) . . . .
C36 C31 C35 C40 -0.7(11) . . . .
W3 C31 C35 C40 -124.4(7) . . . .
C32 C31 C35 W3 -65.5(5) . . . .
C36 C31 C35 W3 123.7(7) . . . .
C45 C41 C42 C43 -1.2(7) . . . .
C46 C41 C42 C43 -173.9(7) . . . .
W4 C41 C42 C43 63.4(5) . . . .
C45 C41 C42 C47 171.4(6) . . . .
C46 C41 C42 C47 -1.3(11) . . . .
W4 C41 C42 C47 -124.0(7) . . . .
C45 C41 C42 W4 -64.6(4) . . . .
C46 C41 C42 W4 122.7(7) . . . .
C41 C42 C43 C44 1.3(7) . . . .
C47 C42 C43 C44 -170.9(6) . . . .
W4 C42 C43 C44 65.2(4) . . . .
C41 C42 C43 C48 174.9(7) . . . .
C47 C42 C43 C48 2.7(11) . . . .
W4 C42 C43 C48 -121.2(7) . . . .
C41 C42 C43 W4 -63.9(5) . . . .
C47 C42 C43 W4 123.9(7) . . . .
C42 C43 C44 C45 -0.9(7) . . . .
C48 C43 C44 C45 -174.5(7) . . . .
W4 C43 C44 C45 64.1(5) . . . .
C42 C43 C44 C49 173.4(6) . . . .
C48 C43 C44 C49 -0.2(11) . . . .
W4 C43 C44 C49 -121.5(6) . . . .
C42 C43 C44 W4 -65.0(4) . . . .
C48 C43 C44 W4 121.4(7) . . . .
C43 C44 C45 C41 0.2(7) . . . .
C49 C44 C45 C41 -174.2(6) . . . .
W4 C44 C45 C41 63.3(4) . . . .
C43 C44 C45 C50 173.0(6) . . . .
C49 C44 C45 C50 -1.4(10) . . . .
W4 C44 C45 C50 -123.9(7) . . . .
C43 C44 C45 W4 -63.1(4) . . . .
C49 C44 C45 W4 122.5(7) . . . .
C42 C41 C45 C44 0.6(7) . . . .
C46 C41 C45 C44 173.5(6) . . . .
W4 C41 C45 C44 -63.0(4) . . . .
C42 C41 C45 C50 -172.0(7) . . . .
C46 C41 C45 C50 0.9(11) . . . .
W4 C41 C45 C50 124.4(7) . . . .
C42 C41 C45 W4 63.6(4) . . . .
C46 C41 C45 W4 -123.5(7) . . . .
W6 B21 B22 B23 -37.4(6) . . . .
W5 B21 B22 B23 47.6(6) . . . .
Mo3 B21 B22 B23 14.6(10) . . . .
W6 B21 B22 W5 -84.9(2) . . . .
Mo3 B21 B22 W5 -32.9(5) . . . .
W5 B21 B22 W6 84.9(2) . . . .
Mo3 B21 B22 W6 52.0(5) . . . .
B21 B22 B23 B24 -7.0(10) . . . .
W5 B22 B23 B24 42.6(6) . . . .
W6 B22 B23 B24 -44.5(6) . . . .
B21 B22 B23 W6 37.5(6) . . . .
W5 B22 B23 W6 87.1(2) . . . .
B21 B22 B23 W5 -49.6(6) . . . .
W6 B22 B23 W5 -87.1(2) . . . .
B22 B23 B24 W6 43.9(6) . . . .
W5 B23 B24 W6 85.3(2) . . . .
B22 B23 B24 W5 -41.4(6) . . . .
W6 B23 B24 W5 -85.3(2) . . . .
C65 C61 C62 C63 -1.1(8) . . . .
C66 C61 C62 C63 -176.4(7) . . . .
W5 C61 C62 C63 62.7(5) . . . .
C65 C61 C62 C67 169.0(7) . . . .
C66 C61 C62 C67 -6.2(11) . . . .
W5 C61 C62 C67 -127.1(7) . . . .
C65 C61 C62 W5 -63.8(5) . . . .
C66 C61 C62 W5 121.0(7) . . . .
C61 C62 C63 C64 0.6(8) . . . .
C67 C62 C63 C64 -169.6(7) . . . .
W5 C62 C63 C64 63.2(5) . . . .
C61 C62 C63 C68 175.7(7) . . . .
C67 C62 C63 C68 5.5(11) . . . .
W5 C62 C63 C68 -121.7(7) . . . .
C61 C62 C63 W5 -62.6(5) . . . .
C67 C62 C63 W5 127.3(7) . . . .
C62 C63 C64 C65 0.2(8) . . . .
C68 C63 C64 C65 -175.0(7) . . . .
W5 C63 C64 C65 64.9(5) . . . .
C62 C63 C64 C69 172.1(7) . . . .
C68 C63 C64 C69 -3.0(12) . . . .
W5 C63 C64 C69 -123.2(8) . . . .
C62 C63 C64 W5 -64.7(5) . . . .
C68 C63 C64 W5 120.2(7) . . . .
C62 C61 C65 C64 1.2(8) . . . .
C66 C61 C65 C64 176.4(7) . . . .
W5 C61 C65 C64 -63.7(5) . . . .
C62 C61 C65 C70 -170.5(7) . . . .
C66 C61 C65 C70 4.7(12) . . . .
W5 C61 C65 C70 124.6(8) . . . .
C62 C61 C65 W5 64.9(5) . . . .
C66 C61 C65 W5 -119.9(7) . . . .
C63 C64 C65 C61 -0.9(8) . . . .
C69 C64 C65 C61 -172.3(7) . . . .
W5 C64 C65 C61 64.8(5) . . . .
C63 C64 C65 C70 171.0(7) . . . .
C69 C64 C65 C70 -0.5(13) . . . .
W5 C64 C65 C70 -123.4(8) . . . .
C63 C64 C65 W5 -65.6(5) . . . .
C69 C64 C65 W5 122.9(8) . . . .
C75 C71 C72 C73 0.3(7) . . . .
C76 C71 C72 C73 174.9(7) . . . .
W6 C71 C72 C73 -64.3(5) . . . .
C75 C71 C72 C77 -171.6(7) . . . .
C76 C71 C72 C77 2.9(12) . . . .
W6 C71 C72 C77 123.7(7) . . . .
C75 C71 C72 W6 64.6(5) . . . .
C76 C71 C72 W6 -120.8(7) . . . .
C71 C72 C73 C74 -1.5(8) . . . .
C77 C72 C73 C74 170.5(7) . . . .
W6 C72 C73 C74 -65.4(5) . . . .
C71 C72 C73 C78 -174.1(6) . . . .
C77 C72 C73 C78 -2.2(11) . . . .
W6 C72 C73 C78 122.0(7) . . . .
C71 C72 C73 W6 63.9(5) . . . .
C77 C72 C73 W6 -124.2(7) . . . .
C72 C73 C74 C75 2.0(8) . . . .
C78 C73 C74 C75 174.5(7) . . . .
W6 C73 C74 C75 -61.9(5) . . . .
C72 C73 C74 C79 -173.7(7) . . . .
C78 C73 C74 C79 -1.2(12) . . . .
W6 C73 C74 C79 122.4(7) . . . .
C72 C73 C74 W6 64.0(5) . . . .
C78 C73 C74 W6 -123.6(7) . . . .
C73 C74 C75 C71 -1.8(8) . . . .
C79 C74 C75 C71 174.0(7) . . . .
W6 C74 C75 C71 -64.2(5) . . . .
C73 C74 C75 C80 -174.9(7) . . . .
C79 C74 C75 C80 0.9(11) . . . .
W6 C74 C75 C80 122.7(7) . . . .
C73 C74 C75 W6 62.4(5) . . . .
C79 C74 C75 W6 -121.8(7) . . . .
C72 C71 C75 C74 0.9(8) . . . .
C76 C71 C75 C74 -173.7(7) . . . .
W6 C71 C75 C74 65.5(5) . . . .
C72 C71 C75 C80 173.9(7) . . . .
C76 C71 C75 C80 -0.6(12) . . . .
W6 C71 C75 C80 -121.5(7) . . . .
C72 C71 C75 W6 -64.6(5) . . . .
C76 C71 C75 W6 120.8(7) . . . .
W7 B31 B32 B33 -38.6(5) . . . .
W8 B31 B32 B33 47.8(5) . . . .
Mo4 B31 B32 B33 11.9(10) . . . .
W7 B31 B32 W8 -86.4(2) . . . .
Mo4 B31 B32 W8 -35.9(5) . . . .
W8 B31 B32 W7 86.4(2) . . . .
Mo4 B31 B32 W7 50.5(5) . . . .
B31 B32 B33 B34 -6.4(10) . . . .
W8 B32 B33 B34 42.8(6) . . . .
W7 B32 B33 B34 -45.2(6) . . . .
B31 B32 B33 W7 38.8(5) . . . .
W8 B32 B33 W7 88.0(2) . . . .
B31 B32 B33 W8 -49.2(5) . . . .
W7 B32 B33 W8 -88.0(2) . . . .
B32 B33 B34 W7 44.4(6) . . . .
W8 B33 B34 W7 85.8(2) . . . .
B32 B33 B34 W8 -41.4(6) . . . .
W7 B33 B34 W8 -85.8(2) . . . .
C95 C91 C92 C93 -1.8(8) . . . .
C96 C91 C92 C93 -174.8(8) . . . .
W7 C91 C92 C93 62.9(5) . . . .
C95 C91 C92 C97 173.4(7) . . . .
C96 C91 C92 C97 0.3(13) . . . .
W7 C91 C92 C97 -121.9(7) . . . .
C95 C91 C92 W7 -64.7(5) . . . .
C96 C91 C92 W7 122.2(8) . . . .
C91 C92 C93 C94 1.5(8) . . . .
C97 C92 C93 C94 -173.8(7) . . . .
W7 C92 C93 C94 63.8(5) . . . .
C91 C92 C93 C98 175.3(8) . . . .
C97 C92 C93 C98 0.0(12) . . . .
W7 C92 C93 C98 -122.4(8) . . . .
C91 C92 C93 W7 -62.4(5) . . . .
C97 C92 C93 W7 122.3(7) . . . .
C92 C93 C94 C95 -0.6(8) . . . .
C98 C93 C94 C95 -174.6(7) . . . .
W7 C93 C94 C95 63.7(5) . . . .
C92 C93 C94 C99 171.0(7) . . . .
C98 C93 C94 C99 -3.0(12) . . . .
W7 C93 C94 C99 -124.7(8) . . . .
C92 C93 C94 W7 -64.2(5) . . . .
C98 C93 C94 W7 121.7(7) . . . .
C93 C94 C95 C91 -0.5(8) . . . .
C99 C94 C95 C91 -172.2(7) . . . .
W7 C94 C95 C91 64.0(5) . . . .
C93 C94 C95 C100 173.1(8) . . . .
C99 C94 C95 C100 1.4(13) . . . .
W7 C94 C95 C100 -122.4(8) . . . .
C93 C94 C95 W7 -64.5(5) . . . .
C99 C94 C95 W7 123.8(8) . . . .
C92 C91 C95 C94 1.4(9) . . . .
C96 C91 C95 C94 174.2(8) . . . .
W7 C91 C95 C94 -64.6(5) . . . .
C92 C91 C95 C100 -172.2(8) . . . .
C96 C91 C95 C100 0.7(14) . . . .
W7 C91 C95 C100 121.9(8) . . . .
C92 C91 C95 W7 66.0(5) . . . .
C96 C91 C95 W7 -121.2(9) . . . .
C105 C101 C102 C103 1.4(7) . . . .
C106 C101 C102 C103 175.6(6) . . . .
W8 C101 C102 C103 -63.3(4) . . . .
C105 C101 C102 C107 -169.7(6) . . . .
C106 C101 C102 C107 4.5(11) . . . .
W8 C101 C102 C107 125.6(7) . . . .
C105 C101 C102 W8 64.8(4) . . . .
C106 C101 C102 W8 -121.0(6) . . . .
C101 C102 C103 C104 -0.4(7) . . . .
C107 C102 C103 C104 170.6(6) . . . .
W8 C102 C103 C104 -63.7(5) . . . .
C101 C102 C103 C108 -174.4(6) . . . .
C107 C102 C103 C108 -3.3(11) . . . .
W8 C102 C103 C108 122.3(7) . . . .
C101 C102 C103 W8 63.3(4) . . . .
C107 C102 C103 W8 -125.6(7) . . . .
C102 C103 C104 C105 -0.8(7) . . . .
C108 C103 C104 C105 173.3(6) . . . .
W8 C103 C104 C105 -64.7(4) . . . .
C102 C103 C104 C109 -170.6(6) . . . .
C108 C103 C104 C109 3.5(11) . . . .
W8 C103 C104 C109 125.4(7) . . . .
C102 C103 C104 W8 64.0(4) . . . .
C108 C103 C104 W8 -121.9(7) . . . .
C102 C101 C105 C104 -1.9(7) . . . .
C106 C101 C105 C104 -176.0(6) . . . .
W8 C101 C105 C104 62.5(4) . . . .
C102 C101 C105 C110 170.2(6) . . . .
C106 C101 C105 C110 -3.9(11) . . . .
W8 C101 C105 C110 -125.4(6) . . . .
C102 C101 C105 W8 -64.4(4) . . . .
C106 C101 C105 W8 121.5(7) . . . .
C103 C104 C105 C101 1.7(7) . . . .
C109 C104 C105 C101 171.6(6) . . . .
W8 C104 C105 C101 -62.8(4) . . . .
C103 C104 C105 C110 -170.3(6) . . . .
C109 C104 C105 C110 -0.3(10) . . . .
W8 C104 C105 C110 125.3(6) . . . .
C103 C104 C105 W8 64.5(4) . . . .
C109 C104 C105 W8 -125.6(7) . . . .
